data_7017171
loop_
_publ_author_name
'Little, Marc A.'
'Ronson, Tanya K.'
'Hardie, Michaele J.'

_publ_section_title
;
 New coordination polymers with extended arm cyclotriguaiacyclene ligands:
 1D chains, and interpenetrating or polycatenating 2D
 (4(2).6(2))(4.6(2))(2) networks.
;
_journal_issue 45
_journal_name_full 'Dalton transactions (Cambridge, England : 2003)'
_journal_page_first 12217
_journal_page_last 12227
_journal_paper_doi 10.1039/c1dt10662g
_journal_volume 40
_journal_year 2011
_chemical_formula_sum 'C318 H310 F12 N26 O60 Zn2'
_chemical_formula_weight 5814.85
_chemical_name_common
;
aquotriflouroaceto((+-)-2,7,12-trimethoxy-3,8,13-tris(4-(4-
pyridyl)benzoyl)-10,15-dihydro-5H-tribenzo(a,d,g) cyclononane)zinc(ii)
trifluoroacetate N-methylpyrrolidone clathrate
;
_chemical_name_systematic
;
aquotriflouroaceto[(+-)-2,7,12-trimethoxy-3,8,13-tris[4-
(4-pyridyl)benzoyl]-10,15-dihydro-5H-tribenzo[a,d,g]
cyclononane]zinc(II) trifluoroacetate
N-methylpyrrolidone clathrate
;
_space_group_IT_number 2
_symmetry_cell_setting triclinic
_symmetry_space_group_name_Hall '-P 1'
_symmetry_space_group_name_H-M 'P -1'
_atom_sites_solution_hydrogens geom
_atom_sites_solution_primary direct
_atom_sites_solution_secondary difmap
_audit_creation_method SHELXL-97
_cell_angle_alpha 80.258(6)
_cell_angle_beta 80.218(6)
_cell_angle_gamma 67.429(6)
_cell_formula_units_Z 2
_cell_length_a 24.869(3)
_cell_length_b 25.357(3)
_cell_length_c 31.526(4)
_cell_measurement_temperature 150(2)
_cell_volume 17972(4)
_computing_cell_refinement 'Bruker SMART'
_computing_data_collection 'Bruker SMART'
_computing_data_reduction 'Bruker SAINT'
_computing_molecular_graphics 'X-Seed (Barbour)'
_computing_publication_material 'Bruker SHELXTL'
_computing_structure_refinement 'SHELXL-97 (Sheldrick, 1997)'
_computing_structure_solution 'SHELXS-97 (Sheldrick, 1990)'
_diffrn_ambient_temperature 150(2)
_diffrn_measured_fraction_theta_full 0.997
_diffrn_measured_fraction_theta_max 0.997
_diffrn_measurement_device_type 'BRUKER X8 CCD area detector'
_diffrn_measurement_method 'phi and omega scans'
_diffrn_radiation_monochromator graphite
_diffrn_radiation_source 'fine-focus sealed tube'
_diffrn_radiation_type MoK\a
_diffrn_radiation_wavelength 0.71073
_diffrn_reflns_av_R_equivalents 0.0699
_diffrn_reflns_av_sigmaI/netI 0.1488
_diffrn_reflns_limit_h_max 29
_diffrn_reflns_limit_h_min -29
_diffrn_reflns_limit_k_max 30
_diffrn_reflns_limit_k_min -30
_diffrn_reflns_limit_l_max 37
_diffrn_reflns_limit_l_min -32
_diffrn_reflns_number 188848
_diffrn_reflns_theta_full 25.00
_diffrn_reflns_theta_max 25.00
_diffrn_reflns_theta_min 1.32
_exptl_absorpt_coefficient_mu 0.21
_exptl_absorpt_correction_T_max 0.9751
_exptl_absorpt_correction_T_min 0.9297
_exptl_absorpt_correction_type multi-scan
_exptl_absorpt_process_details SADABS
_exptl_crystal_colour colourless
_exptl_crystal_density_diffrn 1.075
_exptl_crystal_density_method 'not measured'
_exptl_crystal_description block
_exptl_crystal_F_000 6096
_exptl_crystal_size_max 0.38
_exptl_crystal_size_mid 0.22
_exptl_crystal_size_min 0.13
_platon_squeeze_details
;
TGA indicates ~14 molecules of solvate N-methylpyrrolidone (NMP)
is present per formula unit however only four (disordered across
7 positions were found crystallographically.
An additional 10 NMP (= 20 per unit cell) were removed by
the squeeze routine and is consistent with the calculated
void electron count. These have been included in the formula
;
_refine_diff_density_max 1.367
_refine_diff_density_min -0.619
_refine_diff_density_rms 0.093
_refine_ls_extinction_method none
_refine_ls_goodness_of_fit_ref 0.918
_refine_ls_hydrogen_treatment constr
_refine_ls_matrix_type bloc
_refine_ls_number_parameters 2818
_refine_ls_number_reflns 63125
_refine_ls_number_restraints 4
_refine_ls_restrained_S_all 0.918
_refine_ls_R_factor_all 0.2050
_refine_ls_R_factor_gt 0.1102
_refine_ls_shift/su_max 0.008
_refine_ls_shift/su_mean 0.000
_refine_ls_structure_factor_coef Fsqd
_refine_ls_weighting_details 'calc w=1/[\s^2^(Fo^2^)+(0.1825P)^2^+0.0000P] where P=(Fo^2^+2Fc^2^)/3'
_refine_ls_weighting_scheme calc
_refine_ls_wR_factor_gt 0.2958
_refine_ls_wR_factor_ref 0.3330
_reflns_number_gt 21712
_reflns_number_total 63125
_reflns_threshold_expression >2sigma(I)
_cod_data_source_file c1dt10662g.txt
_cod_data_source_block complex2_new
_cod_depositor_comments
;
The following automatic conversions were performed:

'_symmetry_cell_setting' value 'Triclinic' changed to 'triclinic'
according to /home/saulius/struct/CIF-dictionaries/cif_core.dic
dictionary named 'cif_core.dic' version 2.4.1 from 2010-06-29.

Automatic conversion script
Id: cif_fix_values 1715 2011-07-08 13:25:40Z adriana 
;
_cod_original_sg_symbol_H-M P-1
_cod_database_code 7017171

loop_
_symmetry_equiv_pos_as_xyz
'x, y, z'
'-x, -y, -z'

loop_
_atom_site_label
_atom_site_type_symbol
_atom_site_fract_x
_atom_site_fract_y
_atom_site_fract_z
_atom_site_U_iso_or_equiv
_atom_site_adp_type
_atom_site_occupancy
_atom_site_symmetry_multiplicity
_atom_site_calc_flag
_atom_site_refinement_flags
_atom_site_disorder_assembly
_atom_site_disorder_group
Zn1 Zn 0.83861(3) 0.39363(2) 0.35163(2) 0.0607(2) Uani 1 1 d . . .
Zn2 Zn 0.20644(3) 1.03555(2) 0.14690(2) 0.0576(2) Uani 1 1 d . . .
F4 F 0.8513(3) 0.3554(3) 0.1975(2) 0.179(2) Uiso 1 1 d . . .
F5 F 0.9396(4) 0.3246(3) 0.1917(3) 0.227(3) Uiso 1 1 d . . .
F6 F 0.8874(3) 0.2855(3) 0.2422(2) 0.188(2) Uiso 1 1 d . . .
F1A F 0.1027(3) 1.1481(3) 0.2611(3) 0.087(2) Uiso 0.50 1 d P A 2
F3A F 0.1921(4) 1.0957(3) 0.2868(3) 0.099(2) Uiso 0.50 1 d P A 2
F2A F 0.1094(4) 1.0812(4) 0.3131(3) 0.108(2) Uiso 0.50 1 d P A 2
O1 O 0.5496(2) 1.31521(17) 0.04483(17) 0.1019(16) Uani 1 1 d . . .
O2 O 0.43782(19) 1.36017(18) 0.08143(13) 0.0856(13) Uani 1 1 d . . .
O3 O 0.4203(2) 1.36832(18) 0.01185(15) 0.0961(15) Uani 1 1 d . . .
O4 O 0.3603(2) 1.5362(3) 0.22703(18) 0.144(2) Uani 1 1 d . . .
O5 O 0.4455(2) 1.5556(3) 0.25559(17) 0.1192(19) Uani 1 1 d . . .
O6 O 0.3694(2) 1.6421(3) 0.2584(2) 0.135(2) Uani 1 1 d . . .
O7 O 0.73415(15) 1.44350(15) 0.16312(13) 0.0647(10) Uani 1 1 d . . .
O8 O 0.76302(14) 1.38550(13) 0.09453(13) 0.0626(10) Uani 1 1 d . . .
O9 O 0.80992(14) 1.44840(14) 0.06890(12) 0.0587(10) Uani 1 1 d . . .
O10 O 0.65391(14) 0.68108(13) 0.17566(13) 0.0631(10) Uani 1 1 d . . .
O11 O 0.60443(14) 0.62084(13) 0.19732(12) 0.0584(10) Uani 1 1 d . . .
O12 O 0.67660(15) 0.62372(14) 0.10564(12) 0.0619(10) Uani 1 1 d . . .
O13 O 0.93872(14) 0.56434(15) -0.00477(12) 0.0644(10) Uani 1 1 d . . .
O14 O 0.8488(2) 0.6255(2) 0.01075(16) 0.1264(19) Uani 1 1 d . . .
O15 O 1.02815(17) 0.57913(18) 0.02173(13) 0.0784(12) Uani 1 1 d . . .
O16 O 0.98179(15) 0.70807(14) 0.19397(12) 0.0602(10) Uani 1 1 d . . .
O17 O 0.9936(5) 0.7163(4) 0.1223(2) 0.271(6) Uani 1 1 d . . .
O18 O 0.86823(17) 0.74875(15) 0.22764(15) 0.0836(13) Uani 1 1 d . . .
O19 O 0.81756(19) 0.40899(15) 0.41961(15) 0.0925(14) Uani 1 1 d . . .
O21 O 0.85327(15) 0.37599(15) 0.28654(13) 0.0640(10) Uani 1 1 d . . .
O22 O 0.9220(2) 0.4037(2) 0.24283(16) 0.1101(15) Uiso 1 1 d . . .
O23 O 0.36395(16) 0.80981(16) 0.39555(14) 0.0743(11) Uani 1 1 d . . .
O24 O 0.38819(14) 0.74634(15) 0.32868(14) 0.0733(12) Uani 1 1 d . . .
O25 O 0.43578(15) 0.80688(15) 0.29658(14) 0.0723(11) Uani 1 1 d . . .
O26 O 0.17168(18) 0.67964(16) 0.27267(18) 0.1052(17) Uani 1 1 d . . .
O27 O 0.05816(16) 0.72538(15) 0.30608(13) 0.0678(11) Uani 1 1 d D . .
O28 O 0.1150(3) 0.6668(3) 0.3598(2) 0.068(2) Uiso 0.50 1 d PD B 1
O29 O 0.00643(17) 0.87683(18) 0.47445(13) 0.0808(12) Uani 1 1 d . . .
O30 O 0.09217(18) 0.9044(2) 0.49742(14) 0.0817(12) Uani 1 1 d . . .
O31 O 0.1399(4) 0.8191(4) 0.5090(3) 0.105(3) Uiso 0.50 1 d P C 2
O31A O 0.0202(4) 0.9801(4) 0.5114(3) 0.091(3) Uiso 0.50 1 d P . 1
O32 O 1.28155(14) 0.04250(15) 0.39979(13) 0.0657(10) Uani 1 1 d . . .
O33 O 1.23582(16) -0.01895(17) 0.43286(15) 0.0822(13) Uani 1 1 d . . .
O34 O 1.30461(16) -0.01047(17) 0.32883(13) 0.0745(11) Uani 1 1 d . . .
O35 O 1.5861(2) -0.0948(2) 0.22297(19) 0.1103(16) Uani 1 1 d . . .
O36 O 1.6656(2) -0.1749(2) 0.21065(18) 0.1142(17) Uani 1 1 d . . .
O37 O 1.6754(2) -0.0782(2) 0.25197(19) 0.1257(19) Uani 1 1 d . . .
O38 O 1.60383(18) 0.07090(16) 0.40872(14) 0.0840(13) Uani 1 1 d . . .
O39 O 1.64676(19) 0.03916(19) 0.47023(15) 0.0926(14) Uani 1 1 d . . .
O40 O 1.49366(19) 0.11061(16) 0.44769(16) 0.0919(14) Uani 1 1 d . . .
O41 O 0.18875(16) 1.05427(15) 0.21222(13) 0.0688(11) Uani 1 1 d . . .
O42 O 0.1170(4) 1.0324(3) 0.2555(3) 0.193(3) Uiso 1 1 d . . .
O43 O 0.22988(18) 1.02259(16) 0.07837(16) 0.0934(14) Uani 1 1 d . . .
O45 O 0.2972(3) 0.5134(3) 0.1069(2) 0.0590(18) Uiso 0.50 1 d P D 1
O46 O 0.1209(7) 0.5061(6) 0.2294(5) 0.181(5) Uiso 0.50 1 d P E 1
C272 C -0.3236(4) 0.7494(4) 0.3014(3) 0.041(2) Uiso 0.50 1 d P F 1
H27A H -0.2932 0.7334 0.2779 0.049 Uiso 0.50 1 calc PR F 1
H27B H -0.3206 0.7846 0.3079 0.049 Uiso 0.50 1 calc PR F 1
H27C H -0.3623 0.7585 0.2925 0.049 Uiso 0.50 1 calc PR F 1
C282 C 0.1127(6) 0.7546(5) 0.5210(4) 0.082(4) Uiso 0.50 1 d P G 1
H28A H 0.1330 0.7659 0.5398 0.098 Uiso 0.50 1 calc PR G 1
H28B H 0.1084 0.7182 0.5337 0.098 Uiso 0.50 1 calc PR G 1
H28C H 0.0739 0.7845 0.5180 0.098 Uiso 0.50 1 calc PR G 1
O49 O 1.5504(3) -0.2338(3) 0.4673(2) 0.0461(16) Uiso 0.50 1 d P H 1
C257 C 0.8669(5) 0.7718(4) -0.0034(3) 0.167(4) Uiso 1 1 d . I 1
H25A H 0.8347 0.7976 -0.0198 0.200 Uiso 1 1 calc R I 1
H25B H 0.8922 0.7403 -0.0203 0.200 Uiso 1 1 calc R I 1
H25C H 0.8899 0.7934 0.0022 0.200 Uiso 1 1 calc R I 1
N1 N 0.24879(17) 1.09967(16) 0.13138(15) 0.0559(12) Uani 1 1 d . . .
N3 N 1.12538(18) 1.10749(17) 0.13333(16) 0.0648(13) Uani 1 1 d . . .
N4 N 0.28966(17) 0.96861(16) 0.16225(14) 0.0516(11) Uani 1 1 d . . .
N6 N 1.16584(19) 0.97130(18) 0.15456(16) 0.0678(13) Uani 1 1 d . . .
N7 N 0.75702(18) 0.46432(18) 0.33883(15) 0.0599(12) Uani 1 1 d . . .
N10 N 0.91588(18) 0.3179(2) 0.36692(15) 0.0618(12) Uani 1 1 d . . .
N12 N 1.78548(18) 0.33656(17) 0.36657(15) 0.0591(12) Uani 1 1 d . . .
N13 N 1.4788(4) -0.2652(4) 0.5013(3) 0.065(2) Uiso 0.50 1 d P H 1
C268 C -0.2709(4) 0.6550(4) 0.3407(3) 0.037(2) Uiso 0.50 1 d P F 1
C281 C 0.1998(7) 0.7587(6) 0.4617(5) 0.098(4) Uiso 0.50 1 d P G 1
N16 N 0.2548(7) 0.4664(7) 0.0725(5) 0.144(5) Uiso 0.50 1 d P D 1
N17 N 0.1299(5) 0.5555(6) 0.1545(4) 0.110(4) Uiso 0.50 1 d P E 1
C253 C 0.7929(5) 0.7480(4) 0.0421(3) 0.137(3) Uiso 1 1 d . I 1
C1 C 0.5767(2) 1.5018(2) 0.03426(18) 0.0578(15) Uani 1 1 d . . .
H1A H 0.5523 1.5432 0.0301 0.069 Uiso 1 1 calc R . .
H1B H 0.6011 1.4912 0.0065 0.069 Uiso 1 1 calc R . .
C2 C 0.5367(2) 1.4669(2) 0.04625(18) 0.0572(15) Uani 1 1 d . . .
C3 C 0.5606(3) 1.4088(2) 0.03942(18) 0.0652(16) Uani 1 1 d . . .
H3 H 0.6001 1.3934 0.0267 0.078 Uiso 1 1 calc R . .
C4 C 0.5289(3) 1.3724(2) 0.0506(2) 0.0703(17) Uani 1 1 d . . .
C5 C 0.4721(3) 1.3962(3) 0.0677(2) 0.079(2) Uani 1 1 d . . .
C6 C 0.4467(3) 1.4539(2) 0.07558(18) 0.0666(16) Uani 1 1 d . . .
H6 H 0.4072 1.4688 0.0884 0.080 Uiso 1 1 calc R . .
C7 C 0.4792(2) 1.4896(2) 0.06461(18) 0.0572(15) Uani 1 1 d . . .
C8 C 0.4490(2) 1.5515(2) 0.0762(2) 0.0766(19) Uani 1 1 d . . .
H8A H 0.4693 1.5756 0.0580 0.092 Uiso 1 1 calc R . .
H8B H 0.4081 1.5666 0.0691 0.092 Uiso 1 1 calc R . .
C9 C 0.4483(2) 1.5571(3) 0.1228(2) 0.0774(19) Uani 1 1 d . . .
C10 C 0.4032(3) 1.5469(3) 0.1519(2) 0.094(2) Uani 1 1 d . . .
H10 H 0.3736 1.5395 0.1412 0.112 Uiso 1 1 calc R . .
C11 C 0.4008(3) 1.5474(4) 0.1952(3) 0.115(3) Uani 1 1 d . . .
C12 C 0.4454(3) 1.5593(3) 0.2114(2) 0.101(2) Uani 1 1 d . . .
C13 C 0.4903(2) 1.5680(3) 0.1815(2) 0.083(2) Uani 1 1 d . . .
H13 H 0.5200 1.5757 0.1918 0.099 Uiso 1 1 calc R . .
C14 C 0.4934(2) 1.5659(2) 0.1384(2) 0.0677(17) Uani 1 1 d . . .
C15 C 0.5447(2) 1.5774(2) 0.1083(2) 0.0734(18) Uani 1 1 d . . .
H15A H 0.5322 1.5934 0.0792 0.088 Uiso 1 1 calc R . .
H15B H 0.5537 1.6069 0.1197 0.088 Uiso 1 1 calc R . .
C16 C 0.6010(2) 1.5235(2) 0.10405(18) 0.0540(14) Uani 1 1 d . . .
C17 C 0.6389(2) 1.5083(2) 0.13648(18) 0.0542(14) Uani 1 1 d . . .
H17 H 0.6276 1.5298 0.1606 0.065 Uiso 1 1 calc R . .
C18 C 0.6928(2) 1.4623(2) 0.13386(19) 0.0590(15) Uani 1 1 d . . .
C19 C 0.7092(2) 1.4316(2) 0.09824(19) 0.0574(15) Uani 1 1 d . . .
C20 C 0.6704(2) 1.4468(2) 0.06599(17) 0.0543(14) Uani 1 1 d . . .
H20 H 0.6817 1.4258 0.0416 0.065 Uiso 1 1 calc R . .
C21 C 0.6170(2) 1.49118(19) 0.06943(17) 0.0461(13) Uani 1 1 d . . .
C22 C 0.6086(4) 1.2911(3) 0.0277(3) 0.128(3) Uani 1 1 d . . .
H22A H 0.6185 1.2504 0.0250 0.154 Uiso 1 1 calc R . .
H22B H 0.6337 1.2945 0.0471 0.154 Uiso 1 1 calc R . .
H22C H 0.6149 1.3115 -0.0009 0.154 Uiso 1 1 calc R . .
C23 C 0.4150(3) 1.3482(3) 0.0498(2) 0.0780(19) Uani 1 1 d . . .
C24 C 0.3837(3) 1.3088(2) 0.06663(19) 0.0657(17) Uani 1 1 d . . .
C25 C 0.3579(3) 1.2922(3) 0.0380(2) 0.084(2) Uani 1 1 d . . .
H25 H 0.3599 1.3079 0.0085 0.100 Uiso 1 1 calc R . .
C26 C 0.3294(3) 1.2537(2) 0.0509(2) 0.0732(18) Uani 1 1 d . . .
H26 H 0.3114 1.2442 0.0306 0.088 Uiso 1 1 calc R . .
C27 C 0.3274(2) 1.2291(2) 0.09396(19) 0.0577(15) Uani 1 1 d . . .
C28 C 0.3517(3) 1.2457(3) 0.1235(2) 0.090(2) Uani 1 1 d . . .
H28 H 0.3491 1.2314 0.1533 0.108 Uiso 1 1 calc R . .
C29 C 0.3807(3) 1.2853(3) 0.1073(2) 0.090(2) Uani 1 1 d . . .
H29 H 0.3991 1.2953 0.1270 0.108 Uiso 1 1 calc R . .
C30 C 0.2984(2) 1.1857(2) 0.10780(17) 0.0528(14) Uani 1 1 d . . .
C31 C 0.2704(2) 1.1724(2) 0.0787(2) 0.0606(15) Uani 1 1 d . . .
H31 H 0.2673 1.1919 0.0502 0.073 Uiso 1 1 calc R . .
C32 C 0.2471(2) 1.1297(2) 0.0927(2) 0.0659(16) Uani 1 1 d . . .
H32 H 0.2282 1.1212 0.0724 0.079 Uiso 1 1 calc R . .
C33 C 0.2750(2) 1.1131(2) 0.1601(2) 0.0632(16) Uani 1 1 d . . .
H33 H 0.2760 1.0934 0.1886 0.076 Uiso 1 1 calc R . .
C34 C 0.3006(2) 1.1548(2) 0.14981(19) 0.0567(15) Uani 1 1 d . . .
H34 H 0.3193 1.1623 0.1708 0.068 Uiso 1 1 calc R . .
C35 C 0.3210(3) 1.5141(4) 0.2139(3) 0.139(3) Uani 1 1 d . . .
H35A H 0.2938 1.5083 0.2389 0.167 Uiso 1 1 calc R . .
H35B H 0.3437 1.4774 0.2023 0.167 Uiso 1 1 calc R . .
H35C H 0.2988 1.5416 0.1914 0.167 Uiso 1 1 calc R . .
C36 C 0.4009(4) 1.5968(4) 0.2779(2) 0.106(3) Uani 1 1 d . . .
C37 C 0.4008(3) 1.5835(4) 0.3230(3) 0.105(3) Uani 1 1 d . . .
C38 C 0.3609(3) 1.6186(3) 0.3550(3) 0.111(3) Uani 1 1 d . . .
H38 H 0.3317 1.6534 0.3447 0.133 Uiso 1 1 calc R . .
C39 C 0.3616(4) 1.6057(4) 0.3998(3) 0.126(3) Uani 1 1 d . . .
H39 H 0.3332 1.6310 0.4187 0.152 Uiso 1 1 calc R . .
C40 C 0.4044(4) 1.5553(4) 0.4167(3) 0.122(3) Uani 1 1 d . . .
C41 C 0.4450(4) 1.5196(4) 0.3856(3) 0.129(3) Uani 1 1 d . . .
H41 H 0.4746 1.4851 0.3958 0.155 Uiso 1 1 calc R . .
C42 C 0.4428(4) 1.5331(4) 0.3419(3) 0.122(3) Uani 1 1 d . . .
H42 H 0.4709 1.5074 0.3232 0.146 Uiso 1 1 calc R . .
C43 C 0.4078(3) 1.5448(3) 0.46503(14) 0.124(3) Uani 1 1 d G . .
C44 C 0.4357(4) 1.4887(2) 0.4831(2) 0.275(9) Uani 1 1 d G . .
H44 H 0.4519 1.4584 0.4653 0.330 Uiso 1 1 calc R . .
C45 C 0.4397(4) 1.4769(2) 0.5274(2) 0.278(10) Uani 1 1 d G . .
H45 H 0.4588 1.4386 0.5398 0.334 Uiso 1 1 calc R . .
N2 N 0.4159(3) 1.5213(3) 0.55360(15) 0.192(4) Uani 1 1 d G . .
C46 C 0.3880(3) 1.5773(3) 0.53549(18) 0.147(4) Uani 1 1 d G . .
H46 H 0.3718 1.6076 0.5534 0.176 Uiso 1 1 calc R . .
C47 C 0.3840(2) 1.5891(2) 0.4912(2) 0.128(3) Uani 1 1 d G . .
H47 H 0.3649 1.6274 0.4788 0.154 Uiso 1 1 calc R . .
C48 C 0.7165(3) 1.4688(3) 0.20279(19) 0.0750(18) Uani 1 1 d . . .
H48A H 0.7487 1.4523 0.2210 0.090 Uiso 1 1 calc R . .
H48B H 0.6821 1.4610 0.2181 0.090 Uiso 1 1 calc R . .
H48C H 0.7067 1.5104 0.1966 0.090 Uiso 1 1 calc R . .
C49 C 0.8122(2) 1.3996(2) 0.08213(17) 0.0530(14) Uani 1 1 d . . .
C50 C 0.8664(2) 1.3475(2) 0.08835(18) 0.0548(14) Uani 1 1 d . . .
C51 C 0.9205(2) 1.3557(2) 0.08193(18) 0.0596(15) Uani 1 1 d . . .
H51 H 0.9218 1.3929 0.0729 0.072 Uiso 1 1 calc R . .
C52 C 0.9725(2) 1.3083(2) 0.08903(17) 0.0537(14) Uani 1 1 d . . .
H52 H 1.0090 1.3136 0.0847 0.064 Uiso 1 1 calc R . .
C53 C 0.9707(2) 1.2534(2) 0.10253(18) 0.0584(15) Uani 1 1 d . . .
C54 C 0.9173(2) 1.2454(2) 0.1072(2) 0.0762(19) Uani 1 1 d . . .
H54 H 0.9164 1.2078 0.1144 0.091 Uiso 1 1 calc R . .
C55 C 0.8651(2) 1.2924(2) 0.1015(2) 0.0754(19) Uani 1 1 d . . .
H55 H 0.8288 1.2869 0.1065 0.091 Uiso 1 1 calc R . .
C56 C 1.0247(2) 1.2031(2) 0.1125(2) 0.0630(16) Uani 1 1 d . . .
C57 C 1.0630(2) 1.2054(2) 0.13952(18) 0.0554(14) Uani 1 1 d . . .
H57 H 1.0556 1.2399 0.1513 0.066 Uiso 1 1 calc R . .
C58 C 1.1111(2) 1.1576(2) 0.14872(19) 0.0623(16) Uani 1 1 d . . .
H58 H 1.1361 1.1603 0.1673 0.075 Uiso 1 1 calc R . .
C59 C 1.0890(3) 1.1041(2) 0.1072(2) 0.0757(19) Uani 1 1 d . . .
H59 H 1.0982 1.0688 0.0960 0.091 Uiso 1 1 calc R . .
C60 C 1.0393(3) 1.1501(2) 0.0960(2) 0.0734(18) Uani 1 1 d . . .
H60 H 1.0151 1.1461 0.0774 0.088 Uiso 1 1 calc R . .
C61 C 0.8481(2) 0.5615(2) 0.22495(17) 0.0504(13) Uani 1 1 d . . .
H61A H 0.8269 0.5664 0.2544 0.060 Uiso 1 1 calc R . .
H61B H 0.8745 0.5207 0.2247 0.060 Uiso 1 1 calc R . .
C62 C 0.80344(19) 0.5755(2) 0.19266(17) 0.0471(13) Uani 1 1 d . . .
C63 C 0.7488(2) 0.61967(19) 0.19824(17) 0.0481(13) Uani 1 1 d . . .
H63 H 0.7394 0.6403 0.2226 0.058 Uiso 1 1 calc R . .
C64 C 0.7082(2) 0.63420(19) 0.16932(19) 0.0541(14) Uani 1 1 d . . .
C65 C 0.7202(2) 0.6057(2) 0.13286(18) 0.0530(14) Uani 1 1 d . . .
C66 C 0.7739(2) 0.5601(2) 0.12698(17) 0.0475(13) Uani 1 1 d . . .
H66 H 0.7820 0.5391 0.1029 0.057 Uiso 1 1 calc R . .
C67 C 0.8153(2) 0.54496(19) 0.15542(17) 0.0471(13) Uani 1 1 d . . .
C68 C 0.8737(2) 0.49454(19) 0.14643(17) 0.0475(13) Uani 1 1 d . . .
H68A H 0.8908 0.4768 0.1739 0.057 Uiso 1 1 calc R . .
H68B H 0.8665 0.4649 0.1339 0.057 Uiso 1 1 calc R . .
C69 C 0.91700(19) 0.51616(19) 0.11478(18) 0.0497(14) Uani 1 1 d . . .
C69A C 0.0602(5) 0.9346(5) 0.5250(4) 0.061(3) Uiso 0.50 1 d P J 1
C70A C 0.0652(9) 0.9214(9) 0.5697(5) 0.076(4) Uiso 0.50 1 d P J 1
C71A C 0.1145(4) 0.8729(4) 0.5861(4) 0.044(2) Uiso 0.50 1 d P J 1
H71A H 0.1439 0.8497 0.5664 0.053 Uiso 0.50 1 calc PR J 1
C72A C 0.1187(5) 0.8605(5) 0.6303(4) 0.064(3) Uiso 0.50 1 d P J 1
H72A H 0.1523 0.8294 0.6393 0.077 Uiso 0.50 1 calc PR J 1
C73A C 0.0776(5) 0.8899(6) 0.6629(5) 0.051(3) Uiso 0.50 1 d P J 1
C74A C 0.0309(5) 0.9360(5) 0.6461(4) 0.050(3) Uiso 0.50 1 d P J 1
H74A H 0.0015 0.9584 0.6661 0.059 Uiso 0.50 1 calc PR J 1
C75A C 0.0241(6) 0.9513(6) 0.6028(4) 0.066(3) Uiso 0.50 1 d P J 1
H75A H -0.0094 0.9833 0.5946 0.079 Uiso 0.50 1 calc PR J 1
C70 C 0.9105(2) 0.5275(2) 0.07016(17) 0.0513(13) Uani 1 1 d . . .
H70 H 0.8808 0.5196 0.0600 0.062 Uiso 1 1 calc R . .
C71 C 0.9468(2) 0.5502(2) 0.04079(17) 0.0521(13) Uani 1 1 d . . .
C72 C 0.9936(2) 0.5586(2) 0.05407(19) 0.0569(14) Uani 1 1 d . . .
C73 C 1.0025(2) 0.54608(19) 0.09728(17) 0.0488(13) Uani 1 1 d . . .
H73 H 1.0353 0.5502 0.1060 0.059 Uiso 1 1 calc R . .
C74 C 0.9637(2) 0.52712(19) 0.12927(17) 0.0482(13) Uani 1 1 d . . .
C75 C 0.9722(2) 0.5213(2) 0.17562(16) 0.0493(13) Uani 1 1 d . . .
H75B H 1.0147 0.5057 0.1785 0.059 Uiso 1 1 calc R . .
H75C H 0.9551 0.4937 0.1925 0.059 Uiso 1 1 calc R . .
C76 C 0.9432(2) 0.57961(19) 0.19416(16) 0.0453(13) Uani 1 1 d . . .
C77 C 0.9743(2) 0.6165(2) 0.18622(17) 0.0535(14) Uani 1 1 d . . .
H77 H 1.0134 0.6039 0.1723 0.064 Uiso 1 1 calc R . .
C78 C 0.9481(2) 0.6720(2) 0.19882(18) 0.0538(14) Uani 1 1 d . . .
C79 C 0.8901(2) 0.6928(2) 0.21760(18) 0.0533(14) Uani 1 1 d . . .
C80 C 0.8600(2) 0.6552(2) 0.22636(17) 0.0526(14) Uani 1 1 d . . .
H80 H 0.8211 0.6680 0.2406 0.063 Uiso 1 1 calc R . .
C76A C 0.0482(7) 0.8974(6) 0.7031(5) 0.082(4) Uiso 0.50 1 d P C 2
C77A C 0.0399(8) 0.8507(8) 0.7344(6) 0.120(5) Uiso 0.50 1 d P C 2
H77A H 0.0441 0.8147 0.7265 0.144 Uiso 0.50 1 calc PR C 2
C78A C 0.0253(7) 0.8643(8) 0.7766(7) 0.107(5) Uiso 0.50 1 d P C 2
H78A H 0.0155 0.8362 0.7969 0.128 Uiso 0.50 1 calc PR C 2
N9A N 0.0227(7) 0.9089(7) 0.7934(5) 0.131(5) Uiso 0.50 1 d P C 2
C79A C 0.0346(7) 0.9502(8) 0.7666(6) 0.126(6) Uiso 0.50 1 d P C 2
H79A H 0.0374 0.9812 0.7781 0.151 Uiso 0.50 1 calc PR C 2
C80A C 0.0439(6) 0.9490(6) 0.7184(5) 0.091(4) Uiso 0.50 1 d P C 2
H80A H 0.0467 0.9811 0.6990 0.109 Uiso 0.50 1 calc PR C 2
C81 C 0.8849(2) 0.5991(2) 0.21495(16) 0.0480(13) Uani 1 1 d . . .
C82 C 0.6043(2) 0.6698(2) 0.18688(18) 0.0542(14) Uani 1 1 d . . .
C83 C 0.5511(2) 0.7223(2) 0.1851(2) 0.0627(16) Uani 1 1 d . . .
C84 C 0.5542(3) 0.7771(2) 0.1721(3) 0.095(2) Uani 1 1 d . . .
H84 H 0.5914 0.7805 0.1650 0.114 Uiso 1 1 calc R . .
C85 C 0.5033(2) 0.8266(2) 0.1694(3) 0.105(3) Uani 1 1 d . . .
H85 H 0.5062 0.8631 0.1598 0.126 Uiso 1 1 calc R . .
C86 C 0.4488(2) 0.8220(2) 0.18074(19) 0.0629(16) Uani 1 1 d . . .
C87 C 0.4460(2) 0.7678(2) 0.19603(18) 0.0610(15) Uani 1 1 d . . .
H87 H 0.4087 0.7651 0.2057 0.073 Uiso 1 1 calc R . .
C88 C 0.4955(2) 0.7184(2) 0.19756(18) 0.0577(14) Uani 1 1 d . . .
H88 H 0.4922 0.6820 0.2069 0.069 Uiso 1 1 calc R . .
C89 C 0.3940(2) 0.8742(2) 0.17598(19) 0.0606(15) Uani 1 1 d . . .
C90 C 0.3428(2) 0.8825(2) 0.2046(2) 0.0659(16) Uani 1 1 d . . .
H90 H 0.3423 0.8557 0.2295 0.079 Uiso 1 1 calc R . .
C91 C 0.2927(2) 0.9298(2) 0.19654(17) 0.0534(14) Uani 1 1 d . . .
H91 H 0.2586 0.9347 0.2167 0.064 Uiso 1 1 calc R . .
C92 C 0.3385(3) 0.9636(2) 0.1359(2) 0.0802(19) Uani 1 1 d . . .
H92 H 0.3377 0.9926 0.1123 0.096 Uiso 1 1 calc R . .
C93 C 0.3914(3) 0.9169(3) 0.1416(2) 0.095(2) Uani 1 1 d . . .
H93 H 0.4255 0.9146 0.1218 0.114 Uiso 1 1 calc R . .
C94 C 0.6921(2) 0.6005(2) 0.06563(18) 0.0673(16) Uani 1 1 d . . .
H94A H 0.6582 0.6159 0.0492 0.081 Uiso 1 1 calc R . .
H94B H 0.7046 0.5585 0.0710 0.081 Uiso 1 1 calc R . .
H94C H 0.7244 0.6109 0.0490 0.081 Uiso 1 1 calc R . .
C95 C 0.8911(2) 0.6074(3) -0.0166(2) 0.0755(18) Uani 1 1 d . . .
C96 C 0.8916(2) 0.6267(2) -0.06303(18) 0.0587(15) Uani 1 1 d . . .
C97 C 0.8438(3) 0.6694(3) -0.0778(2) 0.095(2) Uani 1 1 d . . .
H97 H 0.8112 0.6866 -0.0576 0.114 Uiso 1 1 calc R . .
C98 C 0.8411(3) 0.6890(3) -0.1221(2) 0.093(2) Uani 1 1 d . . .
H98 H 0.8069 0.7189 -0.1316 0.112 Uiso 1 1 calc R . .
C99 C 0.8887(2) 0.6642(2) -0.1520(2) 0.0629(16) Uani 1 1 d . . .
C100 C 0.9375(2) 0.6206(2) -0.13710(19) 0.0647(16) Uani 1 1 d . . .
H100 H 0.9705 0.6032 -0.1570 0.078 Uiso 1 1 calc R . .
C101 C 0.9387(2) 0.6016(2) -0.09227(19) 0.0618(15) Uani 1 1 d . . .
H101 H 0.9724 0.5713 -0.0823 0.074 Uiso 1 1 calc R . .
C102 C 0.8853(2) 0.6829(2) -0.20053(12) 0.0725(18) Uani 1 1 d G . .
C103 C 0.8333(2) 0.7230(3) -0.21432(17) 0.264(8) Uani 1 1 d G . .
H103 H 0.8005 0.7386 -0.1937 0.317 Uiso 1 1 calc R . .
C104 C 0.8291(2) 0.7404(3) -0.25828(19) 0.352(13) Uani 1 1 d G . .
H104 H 0.7935 0.7679 -0.2677 0.423 Uiso 1 1 calc R . .
N5 N 0.8771(3) 0.7176(3) -0.28845(13) 0.129(2) Uani 1 1 d G . .
C105 C 0.9292(2) 0.6775(3) -0.27466(15) 0.190(5) Uani 1 1 d G . .
H105 H 0.9619 0.6619 -0.2953 0.228 Uiso 1 1 calc R . .
C106 C 0.93327(19) 0.6601(3) -0.23070(17) 0.220(7) Uani 1 1 d G . .
H106 H 0.9689 0.6326 -0.2213 0.264 Uiso 1 1 calc R . .
C107 C 1.0786(4) 0.5832(5) 0.0353(3) 0.178(5) Uani 1 1 d . . .
H10A H 1.1002 0.5982 0.0104 0.214 Uiso 1 1 calc R . .
H10B H 1.1041 0.5450 0.0468 0.214 Uiso 1 1 calc R . .
H10C H 1.0659 0.6092 0.0578 0.214 Uiso 1 1 calc R . .
C108 C 0.9946(5) 0.7345(4) 0.1567(2) 0.140(4) Uani 1 1 d . . .
C109 C 1.0322(3) 0.7684(2) 0.15622(15) 0.106(3) Uani 1 1 d G . .
C110 C 1.0555(3) 0.7907(3) 0.11738(12) 0.226(7) Uani 1 1 d G . .
H110 H 1.0521 0.7802 0.0907 0.271 Uiso 1 1 calc R . .
C111 C 1.0837(3) 0.8285(3) 0.11754(12) 0.223(7) Uani 1 1 d G . .
H111 H 1.0997 0.8438 0.0910 0.267 Uiso 1 1 calc R . .
C112 C 1.0887(2) 0.8440(2) 0.15654(14) 0.089(2) Uani 1 1 d G . .
C113 C 1.06537(19) 0.82168(18) 0.19538(12) 0.0790(19) Uani 1 1 d G . .
H113 H 1.0687 0.8323 0.2220 0.095 Uiso 1 1 calc R . .
C114 C 1.03713(19) 0.78388(18) 0.19522(12) 0.0789(19) Uani 1 1 d G . .
H114 H 1.0212 0.7686 0.2218 0.095 Uiso 1 1 calc R . .
C115 C 1.1159(3) 0.8879(3) 0.1574(2) 0.083(2) Uani 1 1 d . . .
C116 C 1.1727(3) 0.8798(3) 0.1370(3) 0.107(3) Uani 1 1 d . . .
H116 H 1.1956 0.8458 0.1239 0.129 Uiso 1 1 calc R . .
C117 C 1.1949(3) 0.9224(3) 0.1362(3) 0.102(2) Uani 1 1 d . . .
H117 H 1.2331 0.9167 0.1217 0.123 Uiso 1 1 calc R . .
C118 C 1.1162(3) 0.9755(3) 0.1767(2) 0.087(2) Uani 1 1 d . . .
H118 H 1.0958 1.0079 0.1923 0.104 Uiso 1 1 calc R . .
C119 C 1.0915(3) 0.9348(3) 0.1787(2) 0.100(2) Uani 1 1 d . . .
H119 H 1.0550 0.9401 0.1961 0.120 Uiso 1 1 calc R . .
C120 C 0.8064(3) 0.7724(3) 0.2402(3) 0.132(4) Uani 1 1 d . . .
H12A H 0.7954 0.8120 0.2467 0.158 Uiso 1 1 calc R . .
H12B H 0.7960 0.7492 0.2660 0.158 Uiso 1 1 calc R . .
H12C H 0.7855 0.7724 0.2165 0.158 Uiso 1 1 calc R . .
C121 C 0.1709(2) 0.9399(2) 0.34574(18) 0.0560(14) Uani 1 1 d . . .
H12D H 0.1797 0.9699 0.3564 0.067 Uiso 1 1 calc R . .
H12E H 0.1550 0.9560 0.3177 0.067 Uiso 1 1 calc R . .
C122 C 0.2286(2) 0.8868(2) 0.33879(19) 0.0581(15) Uani 1 1 d . . .
C123 C 0.2690(2) 0.8738(2) 0.3694(2) 0.0631(16) Uani 1 1 d . . .
H123 H 0.2598 0.8971 0.3922 0.076 Uiso 1 1 calc R . .
C124 C 0.3223(2) 0.8270(2) 0.36642(18) 0.0624(15) Uiso 1 1 d . . .
C125 C 0.3348(2) 0.7951(2) 0.3309(2) 0.0698(17) Uani 1 1 d . . .
C126 C 0.2955(2) 0.8061(2) 0.3024(2) 0.0696(17) Uani 1 1 d . . .
H126 H 0.3043 0.7820 0.2802 0.084 Uiso 1 1 calc R . .
C127 C 0.2417(2) 0.8531(2) 0.30550(19) 0.0581(15) Uani 1 1 d . . .
C128 C 0.1999(2) 0.8636(2) 0.27147(19) 0.0650(16) Uani 1 1 d . . .
H12F H 0.2234 0.8530 0.2434 0.078 Uiso 1 1 calc R . .
H12G H 0.1756 0.9051 0.2675 0.078 Uiso 1 1 calc R . .
C129 C 0.1590(2) 0.8291(2) 0.28403(18) 0.0560(15) Uani 1 1 d . . .
C130 C 0.1832(2) 0.7714(2) 0.2730(2) 0.078(2) Uani 1 1 d . . .
H130 H 0.2221 0.7569 0.2590 0.093 Uiso 1 1 calc R . .
C131 C 0.1503(3) 0.7365(2) 0.2826(2) 0.0745(18) Uani 1 1 d . . .
C132 C 0.0925(2) 0.7591(2) 0.30162(19) 0.0580(15) Uani 1 1 d . . .
C133 C 0.0693(2) 0.8142(2) 0.31126(18) 0.0571(14) Uani 1 1 d . . .
H133 H 0.0296 0.8288 0.3236 0.069 Uiso 1 1 calc R B .
C134 C 0.1020(2) 0.8510(2) 0.30367(17) 0.0498(13) Uani 1 1 d . . .
C135 C 0.0735(2) 0.9109(2) 0.31816(17) 0.0525(14) Uani 1 1 d . . .
H13A H 0.0312 0.9261 0.3145 0.063 Uiso 1 1 calc R B .
H13B H 0.0914 0.9367 0.2994 0.063 Uiso 1 1 calc R . .
C136 C 0.0804(2) 0.91107(19) 0.36592(18) 0.0520(14) Uani 1 1 d . J .
C137 C 0.0398(2) 0.8967(2) 0.39716(17) 0.0527(14) Uani 1 1 d . . .
H137 H 0.0088 0.8896 0.3883 0.063 Uiso 1 1 calc R B .
C138 C 0.0441(2) 0.8925(2) 0.44132(19) 0.0602(15) Uani 1 1 d . J .
C139 C 0.0884(2) 0.9055(2) 0.45343(18) 0.0553(14) Uani 1 1 d . J .
C140 C 0.1276(2) 0.9206(2) 0.42299(19) 0.0604(15) Uani 1 1 d . . .
H140 H 0.1575 0.9291 0.4322 0.073 Uiso 1 1 calc R J .
C141 C 0.1249(2) 0.9239(2) 0.37825(17) 0.0499(13) Uani 1 1 d . J .
C142 C 0.3475(3) 0.8380(3) 0.4334(2) 0.0829(19) Uani 1 1 d . . .
H14A H 0.3800 0.8229 0.4512 0.099 Uiso 1 1 calc R . .
H14B H 0.3131 0.8313 0.4499 0.099 Uiso 1 1 calc R . .
H14C H 0.3379 0.8794 0.4253 0.099 Uiso 1 1 calc R . .
C143 C 0.4372(2) 0.7597(2) 0.3114(2) 0.0702(17) Uani 1 1 d . . .
C144 C 0.4925(2) 0.7062(2) 0.3156(2) 0.0651(17) Uani 1 1 d . . .
C145 C 0.4914(2) 0.6546(2) 0.3393(2) 0.083(2) Uani 1 1 d . . .
H145 H 0.4554 0.6521 0.3536 0.099 Uiso 1 1 calc R . .
C146 C 0.5433(3) 0.6071(3) 0.3420(2) 0.085(2) Uani 1 1 d . . .
H146 H 0.5424 0.5721 0.3580 0.102 Uiso 1 1 calc R . .
C147 C 0.5967(2) 0.6100(2) 0.3215(2) 0.0653(16) Uani 1 1 d . . .
C148 C 0.5973(2) 0.6621(2) 0.29841(19) 0.0665(16) Uani 1 1 d . . .
H148 H 0.6334 0.6651 0.2847 0.080 Uiso 1 1 calc R . .
C149 C 0.5452(2) 0.7099(2) 0.2954(2) 0.0648(16) Uani 1 1 d . . .
H149 H 0.5459 0.7450 0.2795 0.078 Uiso 1 1 calc R . .
C150 C 0.6516(2) 0.5597(2) 0.3260(2) 0.0627(16) Uani 1 1 d . . .
C151 C 0.6596(3) 0.5243(3) 0.3651(2) 0.093(2) Uani 1 1 d . . .
H151 H 0.6292 0.5318 0.3886 0.112 Uiso 1 1 calc R . .
C152 C 0.7118(3) 0.4783(3) 0.3698(2) 0.095(2) Uani 1 1 d . . .
H152 H 0.7157 0.4550 0.3969 0.114 Uiso 1 1 calc R . .
C153 C 0.7479(2) 0.4977(2) 0.29999(18) 0.0563(14) Uani 1 1 d . . .
H153 H 0.7781 0.4880 0.2766 0.068 Uiso 1 1 calc R . .
C154 C 0.6978(2) 0.5441(2) 0.29269(19) 0.0591(15) Uani 1 1 d . . .
H154 H 0.6944 0.5658 0.2649 0.071 Uiso 1 1 calc R . .
C155 C 0.2335(4) 0.6515(4) 0.2642(5) 0.244(8) Uani 1 1 d . . .
H15C H 0.2425 0.6123 0.2577 0.293 Uiso 1 1 calc R B .
H15D H 0.2520 0.6498 0.2897 0.293 Uiso 1 1 calc R . .
H15E H 0.2486 0.6728 0.2394 0.293 Uiso 1 1 calc R . .
C157 C 0.0479(4) 0.6362(4) 0.3332(3) 0.046(2) Uiso 0.50 1 d PD B 1
C158 C 0.0031(2) 0.6495(2) 0.30582(17) 0.0565(14) Uiso 1 1 d . . .
H158 H -0.0085 0.6850 0.2877 0.068 Uiso 1 1 calc R B 1
C159 C -0.0238(2) 0.6104(2) 0.30572(19) 0.0650(15) Uiso 1 1 d . B .
H159 H -0.0513 0.6181 0.2858 0.078 Uiso 1 1 calc R K 1
C160 C -0.0112(5) 0.5604(4) 0.3342(3) 0.048(2) Uiso 0.50 1 d P B 1
C161 C 0.0339(5) 0.5458(5) 0.3630(4) 0.073(3) Uiso 0.50 1 d P B 1
H161 H 0.0456 0.5098 0.3804 0.087 Uiso 0.50 1 calc PR B 1
C162 C 0.0596(6) 0.5852(5) 0.3644(4) 0.085(4) Uiso 0.50 1 d P B 1
H162 H 0.0847 0.5788 0.3858 0.102 Uiso 0.50 1 calc PR B 1
C163 C -0.0445(4) 0.5216(4) 0.3368(3) 0.040(2) Uiso 0.50 1 d P B 1
N8 N -0.1149(3) 0.4536(2) 0.34189(18) 0.0873(16) Uiso 1 1 d . . .
C168 C -0.0403(3) 0.8648(4) 0.4610(3) 0.135(3) Uani 1 1 d . . .
H16A H -0.0644 0.8548 0.4866 0.162 Uiso 1 1 calc R . .
H16B H -0.0233 0.8327 0.4434 0.162 Uiso 1 1 calc R . .
H16C H -0.0648 0.8990 0.4438 0.162 Uiso 1 1 calc R . .
C169 C 0.1099(6) 0.8706(6) 0.5214(5) 0.082(4) Uiso 0.50 1 d P C 2
C170 C 0.0951(6) 0.8772(5) 0.5674(4) 0.061(3) Uiso 0.50 1 d P C 2
C171 C 0.1176(6) 0.8345(6) 0.5990(4) 0.075(3) Uiso 0.50 1 d P C 2
H171 H 0.1447 0.7985 0.5908 0.090 Uiso 0.50 1 calc PR C 2
C172 C 0.1025(6) 0.8413(6) 0.6437(4) 0.078(4) Uiso 0.50 1 d P C 2
H172 H 0.1195 0.8103 0.6647 0.093 Uiso 0.50 1 calc PR C 2
C173 C 0.0630(6) 0.8928(7) 0.6564(5) 0.054(3) Uiso 0.50 1 d P C 2
C174 C 0.0384(7) 0.9374(7) 0.6228(5) 0.085(4) Uiso 0.50 1 d P C 2
H174 H 0.0099 0.9736 0.6294 0.102 Uiso 0.50 1 calc PR C 2
C175 C 0.0580(6) 0.9255(6) 0.5804(4) 0.043(3) Uiso 0.50 1 d P C 2
H175 H 0.0427 0.9558 0.5583 0.051 Uiso 0.50 1 calc PR C 2
C176 C 0.0860(6) 0.8745(5) 0.7101(4) 0.065(3) Uiso 0.50 1 d P J 1
C177 C 0.1379(6) 0.8534(5) 0.7241(4) 0.079(4) Uiso 0.50 1 d P J 1
H177 H 0.1709 0.8460 0.7027 0.095 Uiso 0.50 1 calc PR J 1
C178 C 0.1493(8) 0.8404(7) 0.7685(6) 0.119(5) Uiso 0.50 1 d P J 1
H178 H 0.1876 0.8262 0.7772 0.143 Uiso 0.50 1 calc PR J 1
N9 N 0.0992(6) 0.8508(5) 0.7969(4) 0.111(4) Uiso 0.50 1 d P J 1
C179 C 0.0479(9) 0.8671(8) 0.7855(6) 0.109(5) Uiso 0.50 1 d P J 1
H179 H 0.0164 0.8692 0.8077 0.131 Uiso 0.50 1 calc PR J 1
C180 C 0.0342(6) 0.8830(6) 0.7404(5) 0.075(3) Uiso 0.50 1 d P J 1
H180 H -0.0044 0.8972 0.7323 0.090 Uiso 0.50 1 calc PR J 1
C181 C 1.4741(2) -0.0792(2) 0.4491(2) 0.0677(17) Uani 1 1 d . . .
H18A H 1.5007 -0.1199 0.4486 0.081 Uiso 1 1 calc R . .
H18B H 1.4525 -0.0747 0.4785 0.081 Uiso 1 1 calc R . .
C182 C 1.4314(2) -0.0647(2) 0.4168(2) 0.0638(16) Uani 1 1 d . . .
C183 C 1.3756(2) -0.0206(2) 0.4240(2) 0.0635(16) Uani 1 1 d . . .
H183 H 1.3655 -0.0018 0.4494 0.076 Uiso 1 1 calc R . .
C184 C 1.3354(2) -0.0045(2) 0.3935(2) 0.0609(16) Uani 1 1 d . . .
C185 C 1.3476(2) -0.0300(2) 0.3565(2) 0.0644(16) Uani 1 1 d . . .
C186 C 1.4031(2) -0.0745(2) 0.3486(2) 0.0720(17) Uani 1 1 d . . .
H186 H 1.4129 -0.0927 0.3228 0.086 Uiso 1 1 calc R . .
C187 C 1.4438(2) -0.0916(2) 0.3796(2) 0.0686(17) Uani 1 1 d . . .
C188 C 1.5019(2) -0.1432(2) 0.3705(2) 0.0715(18) Uani 1 1 d . . .
H18C H 1.5168 -0.1628 0.3984 0.086 Uiso 1 1 calc R . .
H18D H 1.4936 -0.1711 0.3566 0.086 Uiso 1 1 calc R . .
C189 C 1.5499(2) -0.1254(2) 0.3410(2) 0.0738(19) Uani 1 1 d . . .
C190 C 1.5491(3) -0.1197(3) 0.2980(3) 0.088(2) Uani 1 1 d . . .
H190 H 1.5195 -0.1265 0.2868 0.106 Uiso 1 1 calc R . .
C191 C 1.5920(3) -0.1037(3) 0.2690(3) 0.099(2) Uani 1 1 d . . .
C192 C 1.6353(3) -0.0935(3) 0.2837(3) 0.098(2) Uani 1 1 d . . .
C193 C 1.6386(3) -0.1010(3) 0.3274(3) 0.091(2) Uani 1 1 d . . .
H193 H 1.6694 -0.0957 0.3381 0.109 Uiso 1 1 calc R . .
C194 C 1.5950(2) -0.1168(2) 0.3567(2) 0.0765(19) Uani 1 1 d . . .
C195 C 1.6009(2) -0.1213(3) 0.4043(2) 0.086(2) Uani 1 1 d . . .
H19A H 1.6428 -0.1361 0.4088 0.103 Uiso 1 1 calc R . .
H19B H 1.5828 -0.1481 0.4213 0.103 Uiso 1 1 calc R . .
C196 C 1.5692(2) -0.0601(2) 0.4195(2) 0.0738(18) Uani 1 1 d . . .
C197 C 1.6001(3) -0.0223(3) 0.4108(2) 0.0814(19) Uani 1 1 d . . .
H197 H 1.6397 -0.0353 0.3981 0.098 Uiso 1 1 calc R . .
C198 C 1.5732(3) 0.0332(2) 0.4208(2) 0.0736(18) Uani 1 1 d . . .
C199 C 1.5147(3) 0.0537(2) 0.4399(2) 0.0725(17) Uani 1 1 d . . .
C200 C 1.4853(2) 0.0160(2) 0.4486(2) 0.0681(17) Uani 1 1 d . . .
H200 H 1.4458 0.0293 0.4616 0.082 Uiso 1 1 calc R . .
C201 C 1.5107(2) -0.0403(2) 0.4393(2) 0.0746(18) Uani 1 1 d . . .
C202 C 1.2318(2) 0.0292(3) 0.41708(19) 0.0669(17) Uani 1 1 d . . .
C203 C 1.1770(2) 0.0801(3) 0.41136(18) 0.0620(16) Uani 1 1 d . . .
C204 C 1.1776(3) 0.1326(3) 0.3910(2) 0.092(2) Uani 1 1 d . . .
H204 H 1.2142 0.1372 0.3822 0.111 Uiso 1 1 calc R . .
C205 C 1.1259(3) 0.1791(3) 0.3828(2) 0.111(3) Uani 1 1 d . . .
H205 H 1.1276 0.2142 0.3675 0.133 Uiso 1 1 calc R . .
C206 C 1.0731(2) 0.1739(3) 0.39688(19) 0.0686(17) Uani 1 1 d . L .
C207 C 1.0715(2) 0.1211(3) 0.4186(2) 0.094(2) Uani 1 1 d . . .
H207 H 1.0350 0.1167 0.4286 0.112 Uiso 1 1 calc R . .
C208 C 1.1235(2) 0.0756(3) 0.4253(2) 0.081(2) Uani 1 1 d . . .
H208 H 1.1220 0.0401 0.4400 0.097 Uiso 1 1 calc R . .
C209 C 1.0173(2) 0.2223(3) 0.38623(19) 0.0691(17) Uani 1 1 d . . .
C210 C 1.0054(4) 0.2861(4) 0.3977(3) 0.042(2) Uiso 0.50 1 d P L 1
H210 H 1.0332 0.2933 0.4109 0.051 Uiso 0.50 1 calc PR L 1
C211 C 0.9549(4) 0.3287(4) 0.3879(3) 0.039(2) Uiso 0.50 1 d P L 1
H211 H 0.9459 0.3662 0.3953 0.046 Uiso 0.50 1 calc PR L 1
C212 C 0.9269(4) 0.2697(4) 0.3537(3) 0.046(2) Uiso 0.50 1 d P L 1
H212 H 0.9006 0.2655 0.3370 0.055 Uiso 0.50 1 calc PR L 1
C213 C 0.9769(4) 0.2234(4) 0.3635(3) 0.046(2) Uiso 0.50 1 d P L 1
H213 H 0.9828 0.1886 0.3527 0.055 Uiso 0.50 1 calc PR L 1
C214 C 0.9711(5) 0.2321(5) 0.4195(4) 0.071(3) Uiso 0.50 1 d P L 2
H214 H 0.9727 0.2080 0.4462 0.085 Uiso 0.50 1 calc PR L 2
C215 C 0.9198(5) 0.2833(5) 0.4090(4) 0.064(3) Uiso 0.50 1 d P L 2
H215 H 0.8875 0.2945 0.4308 0.077 Uiso 0.50 1 calc PR L 2
C216 C 0.9620(5) 0.2874(5) 0.3360(4) 0.075(3) Uiso 0.50 1 d P L 2
H216 H 0.9586 0.3006 0.3062 0.090 Uiso 0.50 1 calc PR L 2
C217 C 1.0102(6) 0.2408(5) 0.3464(4) 0.075(3) Uiso 0.50 1 d P L 2
H217 H 1.0385 0.2220 0.3241 0.090 Uiso 0.50 1 calc PR L 2
C218 C 1.3167(3) -0.0334(3) 0.2897(2) 0.0854(19) Uani 1 1 d . . .
H21A H 1.2825 -0.0155 0.2736 0.102 Uiso 1 1 calc R . .
H21B H 1.3258 -0.0750 0.2953 0.102 Uiso 1 1 calc R . .
H21C H 1.3504 -0.0260 0.2725 0.102 Uiso 1 1 calc R . .
C219 C 1.6266(3) -0.1298(3) 0.1955(3) 0.087(2) Uani 1 1 d . . .
C220 C 1.6194(3) -0.1115(3) 0.1518(2) 0.0800(19) Uani 1 1 d . . .
C221 C 1.5789(4) -0.0593(3) 0.1400(3) 0.114(3) Uani 1 1 d . . .
H221 H 1.5565 -0.0345 0.1613 0.137 Uiso 1 1 calc R . .
C222 C 1.5706(4) -0.0422(4) 0.0964(3) 0.135(3) Uani 1 1 d . . .
H222 H 1.5416 -0.0057 0.0889 0.163 Uiso 1 1 calc R . .
C223 C 1.6033(4) -0.0767(4) 0.0620(3) 0.112(3) Uani 1 1 d . . .
C224 C 1.6461(3) -0.1311(4) 0.0772(3) 0.116(3) Uani 1 1 d . . .
H224 H 1.6700 -0.1559 0.0563 0.139 Uiso 1 1 calc R . .
C225 C 1.6546(3) -0.1494(4) 0.1200(2) 0.105(2) Uani 1 1 d . . .
H225 H 1.6828 -0.1859 0.1284 0.125 Uiso 1 1 calc R . .
C226 C 1.5924(4) -0.0570(5) 0.0155(3) 0.129(3) Uani 1 1 d . . .
C227 C 1.5722(5) 0.0012(5) -0.0006(4) 0.190(5) Uani 1 1 d . . .
H227 H 1.5652 0.0291 0.0183 0.228 Uiso 1 1 calc R . .
C228 C 1.5627(6) 0.0181(7) -0.0412(5) 0.260(9) Uani 1 1 d . . .
H228 H 1.5524 0.0576 -0.0520 0.312 Uiso 1 1 calc R . .
N11 N 1.5676(5) -0.0225(6) -0.0695(3) 0.239(7) Uani 1 1 d . . .
C229 C 1.5850(5) -0.0780(6) -0.0561(4) 0.195(6) Uani 1 1 d . . .
H229 H 1.5902 -0.1057 -0.0748 0.234 Uiso 1 1 calc R . .
C230 C 1.5956(4) -0.0940(4) -0.0121(3) 0.148(4) Uani 1 1 d . . .
H230 H 1.6057 -0.1335 -0.0012 0.178 Uiso 1 1 calc R . .
C231 C 1.7149(4) -0.0592(4) 0.2668(3) 0.160(4) Uani 1 1 d . . .
H23A H 1.7402 -0.0493 0.2420 0.192 Uiso 1 1 calc R . .
H23B H 1.7390 -0.0900 0.2865 0.192 Uiso 1 1 calc R . .
H23C H 1.6927 -0.0253 0.2820 0.192 Uiso 1 1 calc R . .
C232 C 1.6393(2) 0.0716(3) 0.4369(2) 0.0776(19) Uani 1 1 d . . .
C233 C 1.6613(2) 0.1196(2) 0.4233(2) 0.0656(16) Uani 1 1 d . . .
C234 C 1.6932(2) 0.1290(2) 0.4522(2) 0.0697(17) Uani 1 1 d . . .
H234 H 1.7001 0.1052 0.4790 0.084 Uiso 1 1 calc R . .
C235 C 1.7149(3) 0.1737(2) 0.4413(2) 0.0699(17) Uani 1 1 d . . .
H235 H 1.7353 0.1810 0.4611 0.084 Uiso 1 1 calc R . .
C236 C 1.7064(2) 0.2084(2) 0.4002(2) 0.0632(16) Uani 1 1 d . . .
C237 C 1.6771(3) 0.1962(2) 0.3718(2) 0.0709(17) Uani 1 1 d . . .
H237 H 1.6727 0.2174 0.3439 0.085 Uiso 1 1 calc R . .
C238 C 1.6538(3) 0.1526(3) 0.3840(2) 0.0757(18) Uani 1 1 d . . .
H238 H 1.6325 0.1458 0.3646 0.091 Uiso 1 1 calc R . .
C239 C 1.7310(2) 0.2543(2) 0.3887(2) 0.0600(15) Uani 1 1 d . . .
C240 C 1.7476(2) 0.2730(2) 0.3456(2) 0.0690(17) Uani 1 1 d . . .
H240 H 1.7403 0.2578 0.3226 0.083 Uiso 1 1 calc R . .
C241 C 1.7740(2) 0.3128(2) 0.33615(19) 0.0595(15) Uani 1 1 d . . .
H241 H 1.7847 0.3239 0.3066 0.071 Uiso 1 1 calc R . .
C242 C 1.7678(2) 0.3223(2) 0.4071(2) 0.0722(17) Uani 1 1 d . . .
H242 H 1.7731 0.3409 0.4289 0.087 Uiso 1 1 calc R . .
C243 C 1.7414(3) 0.2808(3) 0.4201(2) 0.0754(18) Uani 1 1 d . . .
H243 H 1.7308 0.2711 0.4500 0.090 Uiso 1 1 calc R . .
C244 C 1.4310(3) 0.1335(3) 0.4637(3) 0.114(3) Uani 1 1 d . . .
H24A H 1.4194 0.1738 0.4685 0.136 Uiso 1 1 calc R . .
H24B H 1.4237 0.1111 0.4911 0.136 Uiso 1 1 calc R . .
H24C H 1.4080 0.1309 0.4423 0.136 Uiso 1 1 calc R . .
C245 C 0.8889(3) 0.3752(2) 0.25433(19) 0.0643(15) Uiso 1 1 d . . .
C246 C 0.9004(5) 0.3247(5) 0.2235(4) 0.147(3) Uiso 1 1 d . . .
C251 C 0.1549(3) 1.0578(3) 0.2424(2) 0.0791(18) Uiso 1 1 d . A .
C252 C 0.1440(4) 1.0995(4) 0.2764(3) 0.106(2) Uiso 1 1 d . . .
N18 N 0.8432(4) 0.7485(4) 0.0375(3) 0.148(3) Uiso 1 1 d . . .
C254 C 0.8885(5) 0.7087(4) 0.0642(3) 0.155(4) Uiso 1 1 d . I .
H25D H 0.9114 0.7277 0.0741 0.185 Uiso 1 1 calc R . .
H25E H 0.9151 0.6748 0.0496 0.185 Uiso 1 1 calc R . .
C255 C 0.8438(5) 0.6937(5) 0.1017(4) 0.186(4) Uiso 1 1 d . . .
H25F H 0.8601 0.6521 0.1118 0.223 Uiso 1 1 calc R I .
H25G H 0.8395 0.7150 0.1264 0.223 Uiso 1 1 calc R . .
C256 C 0.7865(4) 0.7075(4) 0.0885(3) 0.120(3) Uiso 1 1 d . I .
H25H H 0.7546 0.7293 0.1095 0.144 Uiso 1 1 calc R M 1
H25I H 0.7801 0.6728 0.0840 0.144 Uiso 1 1 calc R M 1
O50 O 0.7538(2) 0.7701(2) 0.01860(17) 0.1094(15) Uiso 1 1 d . . .
C258 C 0.1327(5) 0.5462(5) 0.1984(4) 0.075(3) Uiso 0.50 1 d P E 1
C259 C 0.1388(6) 0.5979(5) 0.2174(4) 0.081(4) Uiso 0.50 1 d P E 1
H25J H 0.1008 0.6243 0.2302 0.097 Uiso 0.50 1 calc PR E 1
H25K H 0.1679 0.5845 0.2385 0.097 Uiso 0.50 1 calc PR E 1
C260 C 0.1582(7) 0.6205(7) 0.1789(5) 0.110(5) Uiso 0.50 1 d P E 1
H26A H 0.2012 0.6091 0.1775 0.132 Uiso 0.50 1 calc PR E 1
H26B H 0.1408 0.6629 0.1778 0.132 Uiso 0.50 1 calc PR E 1
C261 C 0.1453(5) 0.6041(5) 0.1403(4) 0.074(3) Uiso 0.50 1 d P E 1
H26C H 0.1126 0.6359 0.1273 0.089 Uiso 0.50 1 calc PR E 1
H26D H 0.1802 0.5947 0.1184 0.089 Uiso 0.50 1 calc PR E 1
C262 C 0.1259(5) 0.5192(4) 0.1388(3) 0.056(3) Uiso 0.50 1 d P E 1
H26E H 0.1240 0.5307 0.1077 0.067 Uiso 0.50 1 calc PR E 1
H26F H 0.0902 0.5123 0.1521 0.067 Uiso 0.50 1 calc PR E 1
H26G H 0.1602 0.4839 0.1435 0.067 Uiso 0.50 1 calc PR E 1
C263 C 0.2737(5) 0.4798(5) 0.1009(4) 0.065(3) Uiso 0.50 1 d P D 1
C264 C 0.2657(7) 0.4320(6) 0.1479(5) 0.110(5) Uiso 0.50 1 d P D 1
H26H H 0.3036 0.4011 0.1538 0.131 Uiso 0.50 1 calc PR D 1
H26I H 0.2478 0.4526 0.1738 0.131 Uiso 0.50 1 calc PR D 1
C265 C 0.2254(11) 0.4095(11) 0.1336(8) 0.206(10) Uiso 0.50 1 d P D 1
H26J H 0.1852 0.4266 0.1483 0.247 Uiso 0.50 1 calc PR D 1
H26K H 0.2389 0.3672 0.1405 0.247 Uiso 0.50 1 calc PR D 1
C266 C 0.2265(5) 0.4274(4) 0.0810(3) 0.052(3) Uiso 0.50 1 d P D 1
H26L H 0.2483 0.3934 0.0652 0.062 Uiso 0.50 1 calc PR D 1
H26M H 0.1862 0.4454 0.0726 0.062 Uiso 0.50 1 calc PR D 1
C267 C 0.2558(6) 0.4923(5) 0.0322(4) 0.085(4) Uiso 0.50 1 d P D 1
H26N H 0.2398 0.4751 0.0142 0.102 Uiso 0.50 1 calc PR D 1
H26O H 0.2963 0.4875 0.0205 0.102 Uiso 0.50 1 calc PR D 1
H26P H 0.2320 0.5333 0.0321 0.102 Uiso 0.50 1 calc PR D 1
N14 N -0.3156(3) 0.7075(3) 0.3400(2) 0.0437(19) Uiso 0.50 1 d P F 1
C269 C -0.3516(6) 0.7185(5) 0.3792(4) 0.076(3) Uiso 0.50 1 d P F 1
H26Q H -0.3934 0.7330 0.3744 0.091 Uiso 0.50 1 calc PR F 1
H26R H -0.3447 0.7477 0.3925 0.091 Uiso 0.50 1 calc PR F 1
C270 C -0.3364(6) 0.6630(5) 0.4081(4) 0.090(4) Uiso 0.50 1 d P F 1
H27D H -0.3637 0.6433 0.4074 0.108 Uiso 0.50 1 calc PR F 1
H27E H -0.3361 0.6686 0.4383 0.108 Uiso 0.50 1 calc PR F 1
C271 C -0.2728(5) 0.6292(5) 0.3863(4) 0.068(3) Uiso 0.50 1 d P F 1
H27F H -0.2427 0.6336 0.4009 0.082 Uiso 0.50 1 calc PR F 1
H27G H -0.2657 0.5877 0.3881 0.082 Uiso 0.50 1 calc PR F 1
O273 O -0.2394(3) 0.6379(2) 0.3095(2) 0.0444(16) Uiso 0.50 1 d P F 1
C273 C 1.5156(5) -0.2593(4) 0.4721(4) 0.056(3) Uiso 0.50 1 d P H 1
C274 C 1.5069(6) -0.2930(6) 0.4361(4) 0.090(4) Uiso 0.50 1 d P H 1
H27H H 1.4977 -0.2672 0.4088 0.108 Uiso 0.50 1 calc PR H 1
H27I H 1.5430 -0.3265 0.4297 0.108 Uiso 0.50 1 calc PR H 1
C275 C 1.4582(6) -0.3120(6) 0.4541(5) 0.099(4) Uiso 0.50 1 d P H 1
H27J H 1.4697 -0.3536 0.4525 0.118 Uiso 0.50 1 calc PR H 1
H27K H 1.4238 -0.2906 0.4381 0.118 Uiso 0.50 1 calc PR H 1
C276 C 1.4444(5) -0.2994(5) 0.5008(4) 0.069(3) Uiso 0.50 1 d P H 1
H27L H 1.4021 -0.2776 0.5081 0.083 Uiso 0.50 1 calc PR H 1
H27M H 1.4568 -0.3351 0.5210 0.083 Uiso 0.50 1 calc PR H 1
C277 C 1.4751(5) -0.2413(5) 0.5432(4) 0.076(3) Uiso 0.50 1 d P H 1
H27N H 1.4441 -0.2487 0.5641 0.091 Uiso 0.50 1 calc PR H 1
H27O H 1.4661 -0.1997 0.5373 0.091 Uiso 0.50 1 calc PR H 1
H27P H 1.5127 -0.2599 0.5552 0.091 Uiso 0.50 1 calc PR H 1
C278 C 0.2151(6) 0.7560(6) 0.4153(4) 0.082(4) Uiso 0.50 1 d P G 1
H27Q H 0.2557 0.7293 0.4080 0.098 Uiso 0.50 1 calc PR G 1
H27R H 0.2092 0.7943 0.3989 0.098 Uiso 0.50 1 calc PR G 1
C279 C 0.1699(5) 0.7327(5) 0.4092(4) 0.066(3) Uiso 0.50 1 d P G 1
H27S H 0.1499 0.7559 0.3839 0.080 Uiso 0.50 1 calc PR G 1
H27T H 0.1910 0.6930 0.4015 0.080 Uiso 0.50 1 calc PR G 1
C280 C 0.1290(6) 0.7312(5) 0.4418(4) 0.077(3) Uiso 0.50 1 d P G 1
H28D H 0.1275 0.6921 0.4487 0.092 Uiso 0.50 1 calc PR G 1
H28E H 0.0899 0.7587 0.4348 0.092 Uiso 0.50 1 calc PR G 1
N15 N 0.1470(4) 0.7474(4) 0.4781(3) 0.072(3) Uiso 0.50 1 d P G 1
O48 O 0.2172(4) 0.7796(3) 0.4892(3) 0.080(2) Uiso 0.50 1 d P G 1
C156 C 0.0795(5) 0.6747(5) 0.3338(4) 0.062(3) Uiso 0.50 1 d PD B 1
O28B O 0.0376(6) 0.7224(6) 0.3772(5) 0.172(5) Uiso 0.50 1 d P B 2
C60B C -0.0532(7) 0.5909(6) 0.3417(5) 0.090(4) Uiso 0.50 1 d P B 2
C57B C 0.0043(6) 0.6681(6) 0.3429(4) 0.080(4) Uiso 0.50 1 d P B 2
C56B C 0.0393(7) 0.7044(7) 0.3439(6) 0.100(4) Uiso 0.50 1 d P B 2
C59B C -0.0493(9) 0.6068(9) 0.3818(7) 0.160(7) Uiso 0.50 1 d P B 2
H59B H -0.0642 0.5906 0.4083 0.192 Uiso 0.50 1 calc PR B 2
C58B C -0.0214(8) 0.6487(8) 0.3811(6) 0.132(6) Uiso 0.50 1 d P B 2
H58B H -0.0213 0.6625 0.4073 0.159 Uiso 0.50 1 calc PR B 2
C67B C -0.0528(5) 0.5033(5) 0.3154(4) 0.066(3) Uiso 0.50 1 d P B 2
H67B H -0.0193 0.5023 0.2954 0.079 Uiso 0.50 1 calc PR B 2
C66B C -0.0771(5) 0.4592(5) 0.3171(4) 0.057(3) Uiso 0.50 1 d P B 2
H66B H -0.0606 0.4328 0.2961 0.069 Uiso 0.50 1 calc PR B 2
C63B C -0.0772(7) 0.5472(6) 0.3425(4) 0.076(4) Uiso 0.50 1 d P B 2
C64B C -0.1278(7) 0.5487(6) 0.3652(5) 0.095(4) Uiso 0.50 1 d P B 2
H64B H -0.1474 0.5781 0.3837 0.114 Uiso 0.50 1 calc PR B 2
C65B C -0.1536(6) 0.5086(5) 0.3633(5) 0.087(4) Uiso 0.50 1 d P B 2
H65B H -0.1933 0.5151 0.3746 0.104 Uiso 0.50 1 calc PR B 2
C64C C -0.1002(6) 0.5423(5) 0.3283(4) 0.067(3) Uiso 0.50 1 d P B 1
H64C H -0.1194 0.5824 0.3206 0.080 Uiso 0.50 1 calc PR B 1
C67C C -0.0155(8) 0.4635(7) 0.3464(5) 0.115(5) Uiso 0.50 1 d P B 1
H67C H 0.0244 0.4476 0.3518 0.137 Uiso 0.50 1 calc PR B 1
C65C C -0.1308(5) 0.5044(5) 0.3307(4) 0.064(3) Uiso 0.50 1 d P B 1
H65C H -0.1692 0.5217 0.3222 0.077 Uiso 0.50 1 calc PR B 1
C66C C -0.0501(7) 0.4274(7) 0.3477(5) 0.109(5) Uiso 0.50 1 d P B 1
H66C H -0.0316 0.3868 0.3522 0.131 Uiso 0.50 1 calc PR B 1
C304 C 0.6076(6) 1.4131(5) 0.3493(4) 0.083(4) Uiso 0.50 1 d P . .
H30A H 0.5845 1.4467 0.3653 0.100 Uiso 0.50 1 calc PR . .
H30B H 0.6446 1.3919 0.3624 0.100 Uiso 0.50 1 calc PR . .
C303 C 0.6185(6) 1.4295(6) 0.3099(4) 0.091(4) Uiso 0.50 1 d P . .
H30C H 0.6600 1.4259 0.3025 0.109 Uiso 0.50 1 calc PR . .
H30D H 0.5927 1.4697 0.3018 0.109 Uiso 0.50 1 calc PR . .
C300 C 0.5751(7) 1.3765(7) 0.3521(6) 0.105(5) Uiso 0.50 1 d P . .
N301 N 0.5678(8) 1.3702(8) 0.3200(7) 0.166(6) Uiso 0.50 1 d PD . .
C302 C 0.6044(10) 1.3850(9) 0.2878(7) 0.158(7) Uiso 0.50 1 d P . .
H30E H 0.5848 1.4035 0.2613 0.189 Uiso 0.50 1 calc PR . .
H30F H 0.6401 1.3516 0.2806 0.189 Uiso 0.50 1 calc PR . .
O306 O 0.5482(6) 1.3656(5) 0.3899(4) 0.143(4) Uiso 0.50 1 d P . .
C305 C 0.5460(10) 1.3226(9) 0.3169(8) 0.198(9) Uiso 0.50 1 d PD . .
H30G H 0.5453 1.3199 0.2863 0.238 Uiso 0.50 1 calc PR . .
H30H H 0.5065 1.3313 0.3322 0.238 Uiso 0.50 1 calc PR . .
H30I H 0.5724 1.2859 0.3300 0.238 Uiso 0.50 1 calc PR . .
F1 F 0.1590(5) 1.1495(4) 0.2516(3) 0.148(3) Uiso 0.50 1 d P A 1
F2 F 0.0936(6) 1.1311(6) 0.2967(4) 0.169(4) Uiso 0.50 1 d P A 1
F3 F 0.1789(4) 1.0802(4) 0.3063(3) 0.111(3) Uiso 0.50 1 d P A 1

loop_
_atom_site_aniso_label
_atom_site_aniso_U_11
_atom_site_aniso_U_22
_atom_site_aniso_U_33
_atom_site_aniso_U_23
_atom_site_aniso_U_13
_atom_site_aniso_U_12
Zn1 0.0492(4) 0.0458(4) 0.0929(5) -0.0156(3) -0.0060(4) -0.0216(3)
Zn2 0.0391(4) 0.0385(3) 0.0979(5) -0.0064(3) -0.0063(3) -0.0185(3)
O1 0.118(4) 0.064(3) 0.149(5) -0.007(3) -0.029(3) -0.057(3)
O2 0.111(3) 0.104(3) 0.083(3) 0.015(2) -0.027(3) -0.088(3)
O3 0.144(4) 0.099(3) 0.086(3) 0.019(3) -0.034(3) -0.093(3)
O4 0.113(4) 0.257(7) 0.131(5) -0.095(5) 0.034(3) -0.132(5)
O5 0.076(3) 0.204(6) 0.112(4) -0.077(4) 0.015(3) -0.075(4)
O6 0.095(4) 0.185(6) 0.134(5) -0.057(4) -0.019(4) -0.045(4)
O7 0.047(2) 0.063(2) 0.087(3) -0.004(2) -0.027(2) -0.0169(19)
O8 0.039(2) 0.041(2) 0.109(3) -0.006(2) -0.017(2) -0.0134(18)
O9 0.045(2) 0.049(2) 0.086(3) -0.0026(19) -0.0140(19) -0.0201(18)
O10 0.044(2) 0.0337(19) 0.108(3) -0.0109(19) -0.002(2) -0.0118(17)
O11 0.038(2) 0.0416(19) 0.090(3) -0.0079(18) -0.0035(19) -0.0102(17)
O12 0.047(2) 0.052(2) 0.089(3) -0.0029(19) -0.017(2) -0.0185(18)
O13 0.038(2) 0.069(2) 0.083(3) -0.020(2) 0.0080(19) -0.0170(19)
O14 0.078(3) 0.142(4) 0.096(4) -0.011(3) -0.015(3) 0.031(3)
O15 0.060(3) 0.104(3) 0.080(3) -0.006(2) -0.002(2) -0.044(2)
O16 0.054(2) 0.063(2) 0.083(3) -0.0091(19) -0.0144(19) -0.0393(19)
O17 0.577(16) 0.333(10) 0.111(5) 0.074(6) -0.130(7) -0.397(12)
O18 0.071(3) 0.058(2) 0.138(4) -0.041(2) -0.003(3) -0.034(2)
O19 0.084(3) 0.040(2) 0.125(4) 0.003(2) 0.008(3) -0.005(2)
O21 0.052(2) 0.060(2) 0.079(3) -0.019(2) 0.008(2) -0.0213(19)
O23 0.048(2) 0.070(2) 0.106(3) -0.024(2) -0.013(2) -0.017(2)
O24 0.035(2) 0.056(2) 0.132(4) -0.035(2) 0.009(2) -0.0166(18)
O25 0.050(2) 0.049(2) 0.119(3) -0.024(2) 0.000(2) -0.0174(19)
O26 0.064(3) 0.060(3) 0.207(5) -0.045(3) -0.041(3) -0.016(2)
O27 0.071(3) 0.062(2) 0.089(3) 0.004(2) -0.026(2) -0.043(2)
O29 0.068(3) 0.095(3) 0.081(3) 0.001(2) -0.004(2) -0.038(2)
O30 0.066(3) 0.108(3) 0.064(3) -0.030(2) 0.001(2) -0.018(2)
O32 0.035(2) 0.071(2) 0.095(3) -0.018(2) -0.0085(19) -0.0195(19)
O33 0.049(2) 0.066(2) 0.135(4) -0.032(2) -0.004(2) -0.019(2)
O34 0.052(2) 0.090(3) 0.083(3) -0.023(2) -0.010(2) -0.021(2)
O35 0.073(3) 0.102(3) 0.145(5) -0.028(3) 0.017(3) -0.027(3)
O36 0.086(4) 0.113(4) 0.149(5) -0.039(3) 0.005(3) -0.040(3)
O37 0.108(4) 0.128(4) 0.159(5) -0.055(4) 0.044(3) -0.073(4)
O38 0.092(3) 0.073(3) 0.113(4) 0.001(2) -0.032(3) -0.054(2)
O39 0.086(3) 0.104(3) 0.112(4) 0.026(3) -0.031(3) -0.068(3)
O40 0.085(3) 0.055(2) 0.140(4) -0.020(3) -0.027(3) -0.021(2)
O41 0.052(2) 0.070(2) 0.089(3) -0.031(2) 0.009(2) -0.026(2)
O43 0.077(3) 0.064(3) 0.150(4) 0.010(3) -0.020(3) -0.044(2)
N1 0.045(3) 0.044(2) 0.088(4) 0.001(2) -0.017(2) -0.026(2)
N3 0.048(3) 0.043(3) 0.113(4) -0.018(3) -0.012(3) -0.022(2)
N4 0.037(2) 0.045(2) 0.069(3) -0.002(2) 0.008(2) -0.019(2)
N6 0.054(3) 0.048(3) 0.110(4) -0.022(3) 0.005(3) -0.029(2)
N7 0.051(3) 0.058(3) 0.069(3) -0.007(2) 0.009(2) -0.025(2)
N10 0.039(3) 0.080(3) 0.074(3) -0.025(3) 0.001(2) -0.026(2)
N12 0.049(3) 0.046(2) 0.075(3) 0.002(2) -0.010(2) -0.011(2)
C1 0.048(3) 0.049(3) 0.090(4) -0.002(3) -0.015(3) -0.033(3)
C2 0.057(4) 0.051(3) 0.074(4) 0.009(3) -0.021(3) -0.033(3)
C3 0.069(4) 0.065(4) 0.077(4) -0.001(3) -0.016(3) -0.041(3)
C4 0.072(4) 0.060(4) 0.099(5) -0.003(3) -0.021(4) -0.044(4)
C5 0.099(5) 0.095(5) 0.081(5) 0.015(4) -0.028(4) -0.081(5)
C6 0.064(4) 0.085(4) 0.069(4) -0.009(3) -0.014(3) -0.045(4)
C7 0.051(3) 0.061(3) 0.073(4) 0.000(3) -0.020(3) -0.033(3)
C8 0.032(3) 0.068(4) 0.136(6) -0.018(4) -0.022(3) -0.018(3)
C9 0.042(4) 0.095(5) 0.109(5) -0.045(4) -0.008(4) -0.028(3)
C10 0.051(4) 0.139(6) 0.116(6) -0.064(5) 0.009(4) -0.049(4)
C11 0.074(5) 0.190(8) 0.126(7) -0.083(6) 0.023(5) -0.085(6)
C12 0.072(5) 0.141(6) 0.111(6) -0.064(5) 0.004(4) -0.048(5)
C13 0.045(4) 0.099(5) 0.118(6) -0.040(4) -0.010(4) -0.031(4)
C14 0.043(3) 0.073(4) 0.096(5) -0.029(4) -0.011(3) -0.022(3)
C15 0.057(4) 0.070(4) 0.107(5) -0.020(4) -0.021(4) -0.030(3)
C16 0.039(3) 0.040(3) 0.086(4) 0.001(3) -0.015(3) -0.018(3)
C17 0.047(3) 0.047(3) 0.075(4) -0.010(3) 0.001(3) -0.026(3)
C18 0.050(4) 0.054(3) 0.083(4) 0.006(3) -0.016(3) -0.032(3)
C19 0.043(3) 0.047(3) 0.085(4) 0.002(3) -0.009(3) -0.023(3)
C20 0.056(4) 0.053(3) 0.063(4) 0.001(3) -0.013(3) -0.031(3)
C21 0.037(3) 0.036(3) 0.071(4) 0.006(3) -0.017(3) -0.020(2)
C22 0.147(8) 0.062(5) 0.185(9) -0.031(5) -0.025(7) -0.039(5)
C23 0.100(5) 0.084(4) 0.076(5) 0.003(4) -0.028(4) -0.060(4)
C24 0.085(4) 0.075(4) 0.062(4) 0.016(3) -0.026(3) -0.058(4)
C25 0.115(5) 0.091(4) 0.078(5) 0.020(4) -0.031(4) -0.077(4)
C26 0.080(4) 0.083(4) 0.081(5) 0.016(4) -0.027(4) -0.060(4)
C27 0.049(3) 0.049(3) 0.084(4) 0.000(3) -0.013(3) -0.029(3)
C28 0.115(6) 0.088(5) 0.098(5) 0.019(4) -0.029(4) -0.077(5)
C29 0.096(5) 0.097(5) 0.111(6) 0.005(4) -0.031(4) -0.071(4)
C30 0.054(3) 0.039(3) 0.067(4) -0.001(3) -0.006(3) -0.022(3)
C31 0.053(3) 0.047(3) 0.089(4) 0.000(3) -0.022(3) -0.024(3)
C32 0.062(4) 0.059(4) 0.085(5) 0.005(3) -0.028(3) -0.028(3)
C33 0.051(3) 0.046(3) 0.092(5) 0.017(3) -0.019(3) -0.023(3)
C34 0.046(3) 0.050(3) 0.085(4) 0.000(3) -0.013(3) -0.030(3)
C35 0.101(6) 0.210(9) 0.147(8) -0.090(7) 0.029(5) -0.091(7)
C36 0.110(7) 0.180(9) 0.070(5) -0.056(6) 0.007(5) -0.091(7)
C37 0.058(5) 0.125(7) 0.154(8) -0.051(6) 0.006(5) -0.051(5)
C38 0.078(5) 0.120(6) 0.151(8) -0.047(6) 0.012(5) -0.053(5)
C39 0.121(8) 0.172(9) 0.118(7) -0.050(7) 0.028(6) -0.092(7)
C40 0.119(8) 0.150(8) 0.129(8) -0.035(7) 0.029(6) -0.094(7)
C41 0.112(7) 0.126(7) 0.167(9) -0.049(7) 0.022(7) -0.066(6)
C42 0.138(8) 0.177(9) 0.093(6) -0.069(6) 0.045(6) -0.106(7)
C43 0.149(8) 0.118(7) 0.109(7) -0.015(6) 0.030(6) -0.071(6)
C44 0.55(3) 0.200(13) 0.136(11) 0.009(9) 0.014(14) -0.241(18)
C45 0.52(3) 0.180(12) 0.102(9) -0.013(8) -0.035(13) -0.096(16)
N2 0.257(12) 0.204(10) 0.129(8) -0.014(7) 0.058(7) -0.136(10)
C46 0.135(8) 0.162(9) 0.139(9) -0.026(8) 0.025(7) -0.063(8)
C47 0.105(7) 0.184(9) 0.102(7) -0.053(7) 0.018(5) -0.058(7)
C48 0.070(4) 0.086(4) 0.082(5) 0.003(4) -0.026(4) -0.042(4)
C49 0.040(3) 0.054(3) 0.068(4) -0.008(3) -0.011(3) -0.019(3)
C50 0.041(3) 0.046(3) 0.082(4) -0.003(3) -0.015(3) -0.019(3)
C51 0.047(3) 0.040(3) 0.087(4) -0.007(3) -0.012(3) -0.010(3)
C52 0.038(3) 0.049(3) 0.080(4) -0.018(3) 0.003(3) -0.021(3)
C53 0.043(3) 0.059(3) 0.074(4) -0.011(3) -0.010(3) -0.017(3)
C54 0.050(4) 0.039(3) 0.143(6) 0.003(3) -0.030(4) -0.018(3)
C55 0.040(3) 0.052(3) 0.133(6) 0.009(4) -0.028(4) -0.017(3)
C56 0.050(3) 0.052(3) 0.094(5) -0.010(3) -0.012(3) -0.023(3)
C57 0.047(3) 0.044(3) 0.080(4) -0.014(3) -0.014(3) -0.018(3)
C58 0.047(3) 0.056(4) 0.091(5) -0.009(3) -0.017(3) -0.023(3)
C59 0.064(4) 0.057(4) 0.119(6) -0.023(4) -0.031(4) -0.023(3)
C60 0.068(4) 0.070(4) 0.098(5) -0.018(4) -0.026(4) -0.033(4)
C61 0.034(3) 0.048(3) 0.074(4) -0.020(3) 0.011(3) -0.022(2)
C62 0.030(3) 0.048(3) 0.073(4) -0.011(3) 0.003(3) -0.027(2)
C63 0.037(3) 0.043(3) 0.072(4) -0.019(3) 0.012(3) -0.025(3)
C64 0.037(3) 0.033(3) 0.096(5) -0.008(3) -0.006(3) -0.017(3)
C65 0.045(3) 0.049(3) 0.075(4) -0.005(3) -0.001(3) -0.030(3)
C66 0.035(3) 0.052(3) 0.062(4) -0.011(3) 0.000(3) -0.022(3)
C67 0.036(3) 0.040(3) 0.073(4) -0.010(3) 0.003(3) -0.024(2)
C68 0.037(3) 0.042(3) 0.063(4) -0.017(3) 0.002(3) -0.013(2)
C69 0.026(3) 0.038(3) 0.085(4) -0.027(3) 0.013(3) -0.010(2)
C70 0.031(3) 0.056(3) 0.068(4) -0.020(3) -0.001(3) -0.014(3)
C71 0.045(3) 0.048(3) 0.058(4) -0.011(3) -0.002(3) -0.010(3)
C72 0.038(3) 0.066(4) 0.075(4) -0.019(3) 0.011(3) -0.030(3)
C73 0.029(3) 0.047(3) 0.068(4) -0.015(3) 0.009(3) -0.013(2)
C74 0.041(3) 0.037(3) 0.065(4) -0.017(3) -0.005(3) -0.007(2)
C75 0.027(3) 0.053(3) 0.073(4) -0.019(3) 0.002(3) -0.019(2)
C76 0.032(3) 0.043(3) 0.063(4) -0.003(3) -0.012(3) -0.015(2)
C77 0.032(3) 0.055(3) 0.077(4) -0.016(3) -0.008(3) -0.016(3)
C78 0.050(3) 0.052(3) 0.071(4) -0.001(3) -0.014(3) -0.030(3)
C79 0.034(3) 0.046(3) 0.085(4) -0.019(3) -0.003(3) -0.018(3)
C80 0.034(3) 0.052(3) 0.080(4) -0.027(3) 0.007(3) -0.022(3)
C81 0.039(3) 0.057(3) 0.058(4) -0.014(3) -0.007(3) -0.024(3)
C82 0.038(3) 0.035(3) 0.092(4) -0.013(3) 0.001(3) -0.017(2)
C83 0.041(3) 0.038(3) 0.105(5) -0.003(3) -0.007(3) -0.013(3)
C84 0.039(4) 0.055(4) 0.183(8) 0.004(4) -0.003(4) -0.021(3)
C85 0.037(4) 0.045(4) 0.222(9) 0.002(4) -0.018(4) -0.009(3)
C86 0.044(3) 0.044(3) 0.093(5) -0.006(3) -0.009(3) -0.008(3)
C87 0.047(3) 0.062(4) 0.079(4) -0.006(3) -0.007(3) -0.027(3)
C88 0.043(3) 0.048(3) 0.081(4) -0.003(3) -0.007(3) -0.017(3)
C89 0.048(3) 0.048(3) 0.085(5) -0.002(3) -0.005(3) -0.020(3)
C90 0.060(4) 0.043(3) 0.083(5) -0.005(3) 0.007(3) -0.013(3)
C91 0.043(3) 0.047(3) 0.067(4) -0.013(3) 0.005(3) -0.015(3)
C92 0.053(4) 0.055(4) 0.107(5) 0.017(3) 0.004(4) -0.009(3)
C93 0.050(4) 0.082(5) 0.134(6) 0.024(4) 0.011(4) -0.028(4)
C94 0.060(4) 0.079(4) 0.074(4) 0.007(3) -0.024(3) -0.038(3)
C95 0.022(3) 0.086(4) 0.091(5) -0.038(4) 0.014(3) 0.013(3)
C96 0.034(3) 0.067(4) 0.069(4) -0.021(3) 0.002(3) -0.009(3)
C97 0.054(4) 0.128(6) 0.075(5) -0.016(4) -0.018(4) 0.004(4)
C98 0.043(4) 0.107(5) 0.112(6) -0.020(5) -0.017(4) -0.001(4)
C99 0.045(3) 0.054(3) 0.095(5) -0.011(3) 0.002(3) -0.026(3)
C100 0.054(4) 0.061(4) 0.068(4) -0.005(3) 0.009(3) -0.016(3)
C101 0.051(4) 0.051(3) 0.090(5) -0.023(3) -0.002(3) -0.022(3)
C102 0.058(4) 0.057(4) 0.103(5) 0.003(4) -0.026(4) -0.020(3)
C103 0.245(15) 0.231(13) 0.121(9) 0.084(9) -0.014(9) 0.081(11)
C104 0.31(2) 0.311(19) 0.153(12) 0.103(12) -0.018(12) 0.141(16)
N5 0.144(7) 0.130(6) 0.104(6) 0.041(4) -0.023(5) -0.060(5)
C105 0.127(9) 0.251(13) 0.100(8) 0.000(8) 0.003(7) 0.017(9)
C106 0.102(7) 0.367(17) 0.060(6) -0.023(8) -0.016(5) 0.058(9)
C107 0.135(8) 0.359(15) 0.106(7) 0.076(8) -0.048(6) -0.190(10)
C108 0.276(11) 0.178(8) 0.068(5) 0.022(5) -0.057(6) -0.195(8)
C109 0.180(8) 0.111(5) 0.088(5) 0.009(4) -0.039(5) -0.118(6)
C110 0.46(2) 0.274(13) 0.105(8) 0.020(8) -0.051(10) -0.321(15)
C111 0.44(2) 0.283(13) 0.102(7) -0.031(8) 0.012(9) -0.314(15)
C112 0.122(6) 0.088(5) 0.092(5) -0.014(4) -0.006(4) -0.077(5)
C113 0.097(5) 0.080(4) 0.087(5) 0.013(4) -0.025(4) -0.066(4)
C114 0.080(4) 0.075(4) 0.102(5) 0.018(4) -0.026(4) -0.056(4)
C115 0.119(6) 0.082(4) 0.076(5) -0.028(4) 0.018(4) -0.072(5)
C116 0.082(5) 0.073(4) 0.184(8) -0.033(5) -0.012(5) -0.041(4)
C117 0.061(4) 0.067(4) 0.180(8) -0.033(5) 0.006(5) -0.025(4)
C118 0.076(4) 0.079(4) 0.126(6) -0.047(4) 0.028(4) -0.053(4)
C119 0.110(6) 0.124(6) 0.101(6) -0.043(5) 0.037(4) -0.089(5)
C120 0.050(4) 0.077(5) 0.278(11) -0.093(6) 0.021(5) -0.020(4)
C121 0.043(3) 0.050(3) 0.085(4) -0.013(3) -0.010(3) -0.025(3)
C122 0.032(3) 0.061(3) 0.091(4) -0.030(3) 0.005(3) -0.024(3)
C123 0.042(3) 0.049(3) 0.102(5) -0.030(3) -0.002(3) -0.015(3)
C125 0.032(3) 0.061(4) 0.120(5) -0.026(4) 0.004(3) -0.020(3)
C126 0.048(4) 0.076(4) 0.106(5) -0.036(4) 0.000(3) -0.039(3)
C127 0.029(3) 0.062(3) 0.094(5) -0.028(3) 0.001(3) -0.024(3)
C128 0.042(3) 0.067(4) 0.094(5) -0.028(3) -0.001(3) -0.024(3)
C129 0.037(3) 0.056(3) 0.084(4) -0.022(3) -0.011(3) -0.020(3)
C130 0.044(3) 0.060(4) 0.144(6) -0.038(4) -0.015(4) -0.022(3)
C131 0.063(4) 0.057(4) 0.118(5) -0.028(4) -0.029(4) -0.021(3)
C132 0.053(4) 0.043(3) 0.089(4) -0.011(3) -0.014(3) -0.024(3)
C133 0.039(3) 0.062(3) 0.073(4) 0.001(3) -0.011(3) -0.024(3)
C134 0.033(3) 0.052(3) 0.070(4) -0.005(3) -0.013(3) -0.020(3)
C135 0.030(3) 0.045(3) 0.080(4) -0.013(3) 0.001(3) -0.010(2)
C136 0.032(3) 0.034(3) 0.081(4) -0.014(3) -0.009(3) 0.002(2)
C137 0.038(3) 0.049(3) 0.069(4) -0.008(3) -0.003(3) -0.014(3)
C138 0.045(3) 0.056(3) 0.068(4) -0.006(3) 0.004(3) -0.010(3)
C139 0.029(3) 0.056(3) 0.074(4) -0.008(3) -0.010(3) -0.006(3)
C140 0.040(3) 0.050(3) 0.087(5) -0.025(3) -0.017(3) -0.001(3)
C141 0.029(3) 0.043(3) 0.070(4) -0.010(3) -0.003(3) -0.005(2)
C142 0.054(4) 0.089(4) 0.112(6) -0.018(4) -0.023(4) -0.025(4)
C143 0.040(3) 0.064(4) 0.109(5) -0.030(3) -0.006(3) -0.015(3)
C144 0.034(3) 0.059(4) 0.111(5) -0.039(3) 0.000(3) -0.017(3)
C145 0.045(4) 0.063(4) 0.141(6) -0.022(4) 0.017(4) -0.028(3)
C146 0.065(4) 0.057(4) 0.126(6) -0.022(4) 0.022(4) -0.024(3)
C147 0.044(3) 0.050(3) 0.102(5) -0.026(3) 0.018(3) -0.020(3)
C148 0.052(4) 0.067(4) 0.090(5) -0.018(3) 0.000(3) -0.032(3)
C149 0.042(3) 0.045(3) 0.106(5) -0.020(3) -0.006(3) -0.010(3)
C150 0.057(4) 0.045(3) 0.086(5) -0.012(3) -0.001(3) -0.020(3)
C151 0.072(5) 0.080(5) 0.096(6) -0.019(4) 0.031(4) -0.006(4)
C152 0.100(6) 0.070(4) 0.080(5) 0.007(4) 0.016(4) -0.011(4)
C153 0.044(3) 0.055(3) 0.074(4) -0.014(3) 0.005(3) -0.024(3)
C154 0.039(3) 0.060(3) 0.076(4) -0.015(3) 0.006(3) -0.017(3)
C155 0.069(6) 0.125(7) 0.57(2) -0.200(12) -0.052(9) -0.001(5)
C168 0.111(6) 0.227(10) 0.112(6) 0.024(6) -0.015(5) -0.130(7)
C181 0.041(3) 0.061(4) 0.107(5) -0.010(3) -0.012(3) -0.024(3)
C182 0.039(3) 0.063(4) 0.097(5) -0.020(3) -0.004(3) -0.024(3)
C183 0.033(3) 0.060(3) 0.101(5) -0.016(3) -0.003(3) -0.021(3)
C184 0.028(3) 0.056(3) 0.101(5) -0.034(3) -0.005(3) -0.010(3)
C185 0.029(3) 0.059(4) 0.102(5) -0.012(3) -0.007(3) -0.012(3)
C186 0.049(4) 0.073(4) 0.104(5) -0.027(4) 0.010(3) -0.035(3)
C187 0.028(3) 0.071(4) 0.109(5) -0.013(4) 0.003(3) -0.023(3)
C188 0.034(3) 0.049(3) 0.133(6) -0.022(3) -0.002(3) -0.016(3)
C189 0.037(3) 0.068(4) 0.117(6) -0.042(4) 0.007(4) -0.013(3)
C190 0.052(4) 0.078(4) 0.141(7) -0.040(5) 0.012(4) -0.030(4)
C191 0.065(5) 0.104(5) 0.121(6) -0.026(5) 0.001(4) -0.020(4)
C192 0.077(5) 0.102(5) 0.128(7) -0.028(5) 0.029(5) -0.056(4)
C193 0.066(4) 0.081(5) 0.131(6) -0.036(5) 0.008(5) -0.030(4)
C194 0.034(3) 0.055(3) 0.138(6) -0.044(4) 0.026(4) -0.015(3)
C195 0.040(4) 0.073(4) 0.143(7) -0.025(4) -0.004(4) -0.015(3)
C196 0.045(4) 0.062(4) 0.121(6) -0.024(4) -0.008(3) -0.022(3)
C197 0.057(4) 0.081(4) 0.122(6) -0.020(4) -0.006(4) -0.042(4)
C198 0.073(4) 0.059(4) 0.106(5) -0.006(3) -0.027(4) -0.037(4)
C199 0.062(4) 0.050(3) 0.104(5) -0.007(3) -0.025(4) -0.012(3)
C200 0.039(3) 0.047(3) 0.119(5) -0.015(3) -0.019(3) -0.010(3)
C201 0.047(4) 0.061(4) 0.126(6) -0.013(4) -0.020(4) -0.025(3)
C202 0.050(4) 0.090(4) 0.077(4) -0.046(4) 0.008(3) -0.035(3)
C203 0.036(3) 0.083(4) 0.065(4) -0.037(3) 0.001(3) -0.012(3)
C204 0.041(4) 0.128(6) 0.091(5) 0.026(4) -0.007(3) -0.029(4)
C205 0.037(4) 0.150(7) 0.100(6) 0.047(5) -0.012(4) -0.010(4)
C206 0.037(3) 0.097(5) 0.068(4) -0.021(4) -0.007(3) -0.015(3)
C207 0.030(3) 0.093(5) 0.166(7) -0.072(5) 0.008(4) -0.016(3)
C208 0.033(3) 0.072(4) 0.145(6) -0.038(4) 0.003(4) -0.022(3)
C209 0.032(3) 0.105(5) 0.062(4) -0.015(3) 0.004(3) -0.018(3)
C218 0.055(4) 0.110(5) 0.090(5) -0.022(4) -0.006(3) -0.025(4)
C219 0.060(4) 0.078(4) 0.112(6) -0.019(4) 0.008(4) -0.018(4)
C220 0.065(4) 0.082(5) 0.091(5) -0.015(4) 0.016(4) -0.034(4)
C221 0.128(7) 0.098(6) 0.115(7) -0.005(5) -0.002(6) -0.047(5)
C222 0.119(7) 0.125(7) 0.130(8) -0.018(6) 0.018(6) -0.020(6)
C223 0.099(6) 0.107(6) 0.128(7) -0.019(6) 0.011(5) -0.044(5)
C224 0.081(6) 0.120(7) 0.134(7) -0.038(6) 0.018(5) -0.026(5)
C225 0.082(5) 0.140(7) 0.086(6) -0.018(5) 0.014(4) -0.042(5)
C226 0.105(7) 0.190(10) 0.100(7) -0.002(7) 0.008(6) -0.078(7)
C227 0.258(14) 0.201(11) 0.132(9) 0.086(8) -0.037(9) -0.143(11)
C228 0.239(16) 0.33(2) 0.178(14) 0.131(14) 0.025(12) -0.157(15)
N11 0.165(10) 0.314(16) 0.121(8) -0.020(9) 0.031(7) 0.018(10)
C229 0.133(10) 0.196(12) 0.159(11) -0.053(9) 0.036(8) 0.037(9)
C230 0.173(10) 0.155(9) 0.108(8) -0.037(7) -0.018(7) -0.041(8)
C231 0.114(7) 0.188(9) 0.220(11) -0.062(8) 0.050(7) -0.115(7)
C232 0.044(3) 0.069(4) 0.125(6) -0.012(4) -0.005(3) -0.028(3)
C233 0.051(4) 0.064(4) 0.094(5) -0.010(3) -0.014(3) -0.031(3)
C234 0.061(4) 0.067(4) 0.085(5) 0.008(3) -0.018(3) -0.029(3)
C235 0.071(4) 0.069(4) 0.088(5) -0.004(3) -0.024(4) -0.041(3)
C236 0.048(3) 0.056(3) 0.089(5) -0.002(3) -0.008(3) -0.025(3)
C237 0.073(4) 0.075(4) 0.080(5) 0.000(3) -0.018(3) -0.042(4)
C238 0.077(4) 0.083(4) 0.086(5) -0.011(4) -0.020(4) -0.044(4)
C239 0.043(3) 0.055(3) 0.084(4) -0.010(3) -0.011(3) -0.019(3)
C240 0.071(4) 0.046(3) 0.095(5) -0.019(3) -0.013(4) -0.020(3)
C241 0.056(4) 0.068(4) 0.066(4) -0.021(3) 0.003(3) -0.035(3)
C242 0.064(4) 0.062(4) 0.097(5) -0.013(3) -0.015(3) -0.026(3)
C243 0.066(4) 0.088(4) 0.083(5) -0.001(4) -0.011(3) -0.044(4)
C244 0.117(6) 0.069(4) 0.149(7) -0.028(5) -0.017(5) -0.019(4)

loop_
_atom_type_symbol
_atom_type_description
_atom_type_scat_dispersion_real
_atom_type_scat_dispersion_imag
_atom_type_scat_source
C C 0.0033 0.0016 'International Tables Vol C Tables 4.2.6.8 and 6.1.1.4'
H H 0.0000 0.0000 'International Tables Vol C Tables 4.2.6.8 and 6.1.1.4'
N N 0.0061 0.0033 'International Tables Vol C Tables 4.2.6.8 and 6.1.1.4'
O O 0.0106 0.0060 'International Tables Vol C Tables 4.2.6.8 and 6.1.1.4'
F F 0.0171 0.0103 'International Tables Vol C Tables 4.2.6.8 and 6.1.1.4'
Zn Zn 0.2839 1.4301 'International Tables Vol C Tables 4.2.6.8 and 6.1.1.4'

loop_
_geom_angle_atom_site_label_1
_geom_angle_atom_site_label_2
_geom_angle_atom_site_label_3
_geom_angle
_geom_angle_site_symmetry_1
_geom_angle_site_symmetry_3
O21 Zn1 N7 90.30(16) . .
O21 Zn1 O19 175.17(15) . .
N7 Zn1 O19 88.15(16) . .
O21 Zn1 N10 90.48(16) . .
N7 Zn1 N10 174.88(16) . .
O19 Zn1 N10 90.66(16) . .
O21 Zn1 N8 96.70(17) . 1_655
N7 Zn1 N8 90.67(18) . 1_655
O19 Zn1 N8 87.89(18) . 1_655
N10 Zn1 N8 94.26(19) . 1_655
O21 Zn1 N12 87.84(15) . 1_455
N7 Zn1 N12 86.68(15) . 1_455
O19 Zn1 N12 87.51(17) . 1_455
N10 Zn1 N12 88.30(15) . 1_455
N8 Zn1 N12 174.76(19) 1_655 1_455
O41 Zn2 N4 89.02(15) . .
O41 Zn2 O43 173.79(13) . .
N4 Zn2 O43 90.49(16) . .
O41 Zn2 N6 98.16(17) . 1_455
N4 Zn2 N6 90.54(16) . 1_455
O43 Zn2 N6 88.03(16) . 1_455
O41 Zn2 N3 88.47(17) . 1_455
N4 Zn2 N3 175.39(14) . 1_455
O43 Zn2 N3 91.59(17) . 1_455
N6 Zn2 N3 93.63(16) 1_455 1_455
O41 Zn2 N1 88.16(16) . .
N4 Zn2 N1 90.28(14) . .
O43 Zn2 N1 85.65(15) . .
N6 Zn2 N1 173.63(18) 1_455 .
N3 Zn2 N1 85.79(15) 1_455 .
C4 O1 C22 116.5(5) . .
C23 O2 C5 116.2(5) . .
C11 O4 C35 116.4(6) . .
C12 O5 C36 117.9(6) . .
C18 O7 C48 116.3(4) . .
C49 O8 C19 116.3(4) . .
C82 O10 C64 118.6(3) . .
C65 O12 C94 116.4(4) . .
C95 O13 C71 119.0(4) . .
C72 O15 C107 115.2(5) . .
C108 O16 C78 122.7(4) . .
C79 O18 C120 115.7(4) . .
C245 O21 Zn1 139.5(4) . .
C124 O23 C142 116.5(4) . .
C143 O24 C125 113.9(4) . .
C131 O26 C155 117.8(5) . .
C56B O27 C156 44.7(7) . .
C56B O27 C132 122.4(8) . .
C156 O27 C132 112.3(6) . .
C138 O29 C168 116.1(5) . .
C169 O30 C69A 91.1(10) . .
C169 O30 C139 132.1(9) . .
C69A O30 C139 132.0(7) . .
C69A O31A O31A 164.8(13) . 2_576
C202 O32 C184 116.9(4) . .
C185 O34 C218 118.7(5) . .
C219 O35 C191 120.7(6) . .
C192 O37 C231 116.6(6) . .
C232 O38 C198 117.3(5) . .
C199 O40 C244 114.3(5) . .
C251 O41 Zn2 142.8(4) . .
C32 N1 C33 115.9(4) . .
C32 N1 Zn2 120.0(3) . .
C33 N1 Zn2 124.0(4) . .
C58 N3 C59 117.2(5) . .
C58 N3 Zn2 121.2(3) . 1_655
C59 N3 Zn2 121.6(3) . 1_655
C91 N4 C92 117.8(5) . .
C91 N4 Zn2 121.6(3) . .
C92 N4 Zn2 120.5(4) . .
C118 N6 C117 116.2(5) . .
C118 N6 Zn2 125.0(4) . 1_655
C117 N6 Zn2 118.8(4) . 1_655
C152 N7 C153 115.1(5) . .
C152 N7 Zn1 120.8(4) . .
C153 N7 Zn1 124.1(3) . .
C212 N10 C211 123.0(7) . .
C212 N10 C216 49.9(6) . .
C211 N10 C216 92.1(7) . .
C212 N10 C215 82.2(7) . .
C211 N10 C215 72.6(6) . .
C216 N10 C215 109.6(8) . .
C212 N10 Zn1 122.4(5) . .
C211 N10 Zn1 114.2(4) . .
C216 N10 Zn1 125.8(6) . .
C215 N10 Zn1 122.9(5) . .
C242 N12 C241 117.1(5) . .
C242 N12 Zn1 119.7(4) . 1_655
C241 N12 Zn1 123.0(4) . 1_655
C273 N13 C276 124.4(10) . .
C273 N13 C277 117.0(9) . .
C276 N13 C277 118.1(9) . .
O273 C268 N14 123.1(10) . .
O273 C268 C271 131.4(11) . .
N14 C268 C271 105.5(9) . .
O48 C281 N15 113.3(16) . .
O48 C281 C278 132.2(17) . .
N15 C281 C278 113.0(15) . .
C263 N16 C267 121.4(16) . .
C263 N16 C266 122.7(16) . .
C267 N16 C266 115.6(14) . .
C262 N17 C258 116.7(13) . .
C262 N17 C261 136.8(14) . .
C258 N17 C261 104.8(12) . .
N18 C253 O50 130.7(13) . .
N18 C253 C256 106.2(11) . .
O50 C253 C256 123.1(11) . .
C2 C1 C21 112.0(4) . .
C7 C2 C3 119.0(5) . .
C7 C2 C1 123.1(5) . .
C3 C2 C1 117.8(5) . .
C4 C3 C2 122.8(6) . .
C5 C4 O1 117.3(5) . .
C5 C4 C3 116.9(5) . .
O1 C4 C3 125.8(6) . .
C4 C5 C6 122.2(5) . .
C4 C5 O2 119.3(6) . .
C6 C5 O2 118.4(6) . .
C5 C6 C7 120.2(6) . .
C2 C7 C6 118.8(5) . .
C2 C7 C8 124.1(4) . .
C6 C7 C8 116.9(5) . .
C9 C8 C7 113.9(5) . .
C10 C9 C14 119.9(6) . .
C10 C9 C8 117.0(5) . .
C14 C9 C8 122.8(6) . .
C11 C10 C9 121.4(6) . .
C10 C11 O4 127.0(6) . .
C10 C11 C12 119.1(7) . .
O4 C11 C12 113.9(7) . .
O5 C12 C13 122.6(6) . .
O5 C12 C11 119.2(7) . .
C13 C12 C11 117.9(7) . .
C14 C13 C12 122.8(5) . .
C13 C14 C9 118.7(6) . .
C13 C14 C15 118.1(5) . .
C9 C14 C15 123.0(6) . .
C16 C15 C14 113.7(5) . .
C21 C16 C17 119.2(5) . .
C21 C16 C15 123.4(5) . .
C17 C16 C15 117.4(5) . .
C18 C17 C16 121.4(5) . .
C19 C18 O7 114.1(5) . .
C19 C18 C17 118.8(5) . .
O7 C18 C17 127.1(5) . .
C18 C19 O8 120.1(5) . .
C18 C19 C20 119.4(5) . .
O8 C19 C20 120.5(5) . .
C21 C20 C19 121.3(5) . .
C20 C21 C16 119.9(4) . .
C20 C21 C1 117.2(5) . .
C16 C21 C1 122.9(4) . .
O3 C23 O2 123.2(5) . .
O3 C23 C24 124.9(5) . .
O2 C23 C24 112.0(5) . .
C29 C24 C25 116.6(5) . .
C29 C24 C23 124.3(5) . .
C25 C24 C23 118.9(5) . .
C26 C25 C24 122.6(6) . .
C25 C26 C27 119.6(5) . .
C28 C27 C26 119.2(5) . .
C28 C27 C30 121.0(5) . .
C26 C27 C30 119.8(5) . .
C27 C28 C29 117.4(6) . .
C24 C29 C28 124.5(6) . .
C31 C30 C34 117.2(4) . .
C31 C30 C27 120.6(5) . .
C34 C30 C27 122.1(4) . .
C32 C31 C30 118.1(5) . .
N1 C32 C31 126.4(5) . .
N1 C33 C34 123.1(5) . .
C33 C34 C30 119.4(5) . .
O6 C36 O5 120.9(7) . .
O6 C36 C37 126.4(8) . .
O5 C36 C37 112.3(8) . .
C36 C37 C42 121.8(8) . .
C36 C37 C38 125.6(9) . .
C42 C37 C38 112.5(8) . .
C39 C38 C37 125.4(9) . .
C38 C39 C40 119.7(9) . .
C39 C40 C41 116.1(9) . .
C39 C40 C43 118.9(8) . .
C41 C40 C43 124.9(10) . .
C42 C41 C40 122.9(10) . .
C41 C42 C37 123.4(8) . .
C44 C43 C47 120.0 . .
C44 C43 C40 118.0(6) . .
C47 C43 C40 122.0(6) . .
C45 C44 C43 120.0 . .
C44 C45 N2 120.0 . .
C46 N2 C45 120.0 . .
N2 C46 C47 120.0 . .
C46 C47 C43 120.0 . .
O9 C49 O8 123.2(5) . .
O9 C49 C50 126.6(4) . .
O8 C49 C50 110.2(4) . .
C55 C50 C51 119.7(5) . .
C55 C50 C49 122.7(4) . .
C51 C50 C49 117.5(4) . .
C52 C51 C50 119.7(5) . .
C53 C52 C51 120.2(4) . .
C54 C53 C52 119.7(5) . .
C54 C53 C56 119.0(5) . .
C52 C53 C56 121.3(4) . .
C53 C54 C55 120.5(5) . .
C50 C55 C54 120.1(5) . .
C57 C56 C60 116.6(5) . .
C57 C56 C53 121.6(4) . .
C60 C56 C53 121.8(5) . .
C58 C57 C56 119.6(5) . .
N3 C58 C57 124.4(5) . .
N3 C59 C60 122.8(5) . .
C59 C60 C56 119.5(5) . .
C81 C61 C62 113.3(4) . .
C63 C62 C67 116.9(4) . .
C63 C62 C61 120.3(4) . .
C67 C62 C61 122.7(4) . .
C64 C63 C62 121.8(5) . .
C63 C64 C65 121.3(5) . .
C63 C64 O10 119.6(5) . .
C65 C64 O10 119.0(5) . .
O12 C65 C64 116.9(5) . .
O12 C65 C66 124.8(5) . .
C64 C65 C66 118.3(5) . .
C67 C66 C65 121.4(5) . .
C66 C67 C62 120.3(4) . .
C66 C67 C68 118.3(4) . .
C62 C67 C68 121.5(4) . .
C69 C68 C67 110.1(4) . .
C70 C69 C74 118.4(4) . .
C70 C69 C68 119.4(4) . .
C74 C69 C68 122.2(5) . .
O30 C69A O31A 116.2(11) . .
O30 C69A C70A 124.3(12) . .
O31A C69A C70A 119.5(13) . .
C69A C70A C75A 125.3(17) . .
C69A C70A C71A 121.0(13) . .
C75A C70A C71A 113.7(14) . .
C72A C71A C70A 120.1(11) . .
C71A C72A C73A 125.9(12) . .
C74A C73A C72A 112.4(12) . .
C74A C73A C176 125.0(13) . .
C72A C73A C176 122.6(12) . .
C75A C74A C73A 125.1(12) . .
C74A C75A C70A 122.7(14) . .
C71 C70 C69 121.0(4) . .
C70 C71 C72 121.0(5) . .
C70 C71 O13 121.4(4) . .
C72 C71 O13 117.6(5) . .
O15 C72 C73 124.7(4) . .
O15 C72 C71 115.9(5) . .
C73 C72 C71 119.4(5) . .
C72 C73 C74 121.7(5) . .
C73 C74 C69 118.1(5) . .
C73 C74 C75 118.4(4) . .
C69 C74 C75 123.5(5) . .
C74 C75 C76 111.4(4) . .
C77 C76 C81 119.2(4) . .
C77 C76 C75 117.5(4) . .
C81 C76 C75 123.0(4) . .
C76 C77 C78 120.0(5) . .
C79 C78 C77 121.6(4) . .
C79 C78 O16 118.4(4) . .
C77 C78 O16 119.9(4) . .
O18 C79 C80 125.6(4) . .
O18 C79 C78 116.6(4) . .
C80 C79 C78 117.7(4) . .
C79 C80 C81 122.3(5) . .
C80A C76A C77A 119.2(15) . .
C80A C76A C173 118.1(13) . .
C77A C76A C173 122.7(14) . .
C78A C77A C76A 113.3(17) . .
N9A C78A C77A 131(2) . .
C78A N9A C79A 117.1(17) . .
N9A C79A C80A 121.4(16) . .
C76A C80A C79A 116.9(14) . .
C80 C81 C76 119.0(4) . .
C80 C81 C61 118.6(4) . .
C76 C81 C61 122.5(4) . .
O11 C82 O10 122.7(4) . .
O11 C82 C83 124.9(4) . .
O10 C82 C83 112.4(4) . .
C84 C83 C88 118.4(5) . .
C84 C83 C82 121.9(5) . .
C88 C83 C82 119.7(4) . .
C85 C84 C83 121.3(5) . .
C86 C85 C84 119.6(5) . .
C85 C86 C87 118.9(5) . .
C85 C86 C89 120.2(5) . .
C87 C86 C89 120.9(5) . .
C88 C87 C86 122.2(5) . .
C87 C88 C83 119.4(5) . .
C93 C89 C90 116.1(5) . .
C93 C89 C86 120.8(5) . .
C90 C89 C86 123.1(5) . .
C91 C90 C89 119.9(5) . .
N4 C91 C90 123.6(5) . .
N4 C92 C93 122.3(6) . .
C89 C93 C92 120.1(6) . .
O14 C95 O13 119.5(6) . .
O14 C95 C96 124.6(5) . .
O13 C95 C96 115.7(5) . .
C97 C96 C101 119.0(6) . .
C97 C96 C95 119.3(5) . .
C101 C96 C95 121.7(5) . .
C96 C97 C98 122.0(6) . .
C99 C98 C97 119.6(6) . .
C100 C99 C98 118.7(6) . .
C100 C99 C102 120.9(5) . .
C98 C99 C102 120.3(5) . .
C99 C100 C101 120.3(5) . .
C96 C101 C100 120.5(5) . .
C103 C102 C106 120.0 . .
C103 C102 C99 119.0(4) . .
C106 C102 C99 121.0(4) . .
C104 C103 C102 120.0 . .
C103 C104 N5 120.0 . .
C104 N5 C105 120.0 . .
C106 C105 N5 120.0 . .
C105 C106 C102 120.0 . .
O17 C108 O16 119.7(6) . .
O17 C108 C109 118.9(7) . .
O16 C108 C109 116.9(5) . .
C110 C109 C114 120.0 . .
C110 C109 C108 121.0(4) . .
C114 C109 C108 118.4(4) . .
C111 C110 C109 120.0 . .
C110 C111 C112 120.0 . .
C113 C112 C111 120.0 . .
C113 C112 C115 118.9(4) . .
C111 C112 C115 121.0(4) . .
C114 C113 C112 120.0 . .
C113 C114 C109 120.0 . .
C119 C115 C116 114.0(5) . .
C119 C115 C112 125.6(6) . .
C116 C115 C112 120.3(5) . .
C117 C116 C115 118.8(6) . .
N6 C117 C116 124.2(6) . .
N6 C118 C119 122.3(6) . .
C115 C119 C118 123.9(6) . .
C141 C121 C122 111.5(4) . .
C127 C122 C123 120.0(5) . .
C127 C122 C121 124.2(5) . .
C123 C122 C121 115.8(4) . .
C124 C123 C122 120.8(5) . .
O23 C124 C123 125.1(5) . .
O23 C124 C125 117.7(5) . .
C123 C124 C125 117.2(5) . .
C126 C125 C124 122.1(5) . .
C126 C125 O24 120.3(5) . .
C124 C125 O24 117.2(5) . .
C125 C126 C127 120.5(5) . .
C122 C127 C126 119.1(5) . .
C122 C127 C128 123.3(5) . .
C126 C127 C128 117.5(5) . .
C127 C128 C129 113.2(5) . .
C134 C129 C130 120.2(4) . .
C134 C129 C128 124.2(4) . .
C130 C129 C128 115.5(5) . .
C131 C130 C129 120.5(5) . .
C130 C131 C132 119.0(5) . .
C130 C131 O26 123.1(6) . .
C132 C131 O26 117.8(5) . .
C133 C132 C131 120.3(5) . .
C133 C132 O27 121.6(5) . .
C131 C132 O27 117.8(4) . .
C132 C133 C134 122.8(5) . .
C129 C134 C133 117.0(4) . .
C129 C134 C135 123.9(4) . .
C133 C134 C135 119.1(4) . .
C134 C135 C136 112.3(4) . .
C137 C136 C141 120.4(5) . .
C137 C136 C135 116.5(4) . .
C141 C136 C135 123.1(5) . .
C136 C137 C138 121.0(5) . .
C139 C138 O29 117.1(5) . .
C139 C138 C137 118.3(5) . .
O29 C138 C137 124.6(5) . .
C140 C139 C138 120.9(5) . .
C140 C139 O30 119.3(5) . .
C138 C139 O30 119.7(5) . .
C139 C140 C141 121.8(5) . .
C136 C141 C140 117.6(5) . .
C136 C141 C121 123.2(5) . .
C140 C141 C121 119.2(4) . .
O25 C143 O24 124.5(5) . .
O25 C143 C144 125.5(5) . .
O24 C143 C144 109.9(5) . .
C149 C144 C145 119.9(5) . .
C149 C144 C143 117.9(5) . .
C145 C144 C143 122.1(5) . .
C146 C145 C144 119.6(5) . .
C145 C146 C147 121.1(6) . .
C146 C147 C148 118.8(5) . .
C146 C147 C150 120.3(5) . .
C148 C147 C150 120.9(5) . .
C149 C148 C147 120.3(5) . .
C144 C149 C148 120.3(5) . .
C151 C150 C154 116.1(5) . .
C151 C150 C147 119.9(5) . .
C154 C150 C147 124.0(5) . .
C152 C151 C150 120.0(6) . .
N7 C152 C151 124.5(6) . .
N7 C153 C154 124.1(5) . .
C153 C154 C150 120.2(6) . .
C158 C157 C162 118.8(9) . .
C158 C157 C156 122.8(8) . .
C162 C157 C156 118.2(10) . .
C57B C158 C159 120.7(8) . .
C57B C158 C157 46.8(6) . .
C159 C158 C157 120.0(6) . .
C60B C159 C160 44.9(6) . .
C60B C159 C158 123.8(8) . .
C160 C159 C158 121.2(6) . .
C159 C160 C161 120.1(9) . .
C159 C160 C163 120.7(8) . .
C161 C160 C163 119.2(9) . .
C162 C161 C160 119.1(11) . .
C161 C162 C157 120.0(12) . .
C64C C163 C67C 120.6(12) . .
C64C C163 C160 121.2(10) . .
C67C C163 C160 118.1(11) . .
C66B N8 C65C 75.5(9) . .
C66B N8 C66C 53.9(8) . .
C65C N8 C66C 112.3(10) . .
C66B N8 C65B 113.7(9) . .
C65C N8 C65B 44.4(7) . .
C66C N8 C65B 118.7(9) . .
C66B N8 Zn1 133.5(7) . 1_455
C65C N8 Zn1 131.3(7) . 1_455
C66C N8 Zn1 116.2(7) . 1_455
C65B N8 Zn1 109.6(6) . 1_455
O30 C169 O31 117.7(13) . .
O30 C169 C170 122.0(13) . .
O31 C169 C170 119.7(13) . .
C175 C170 C171 116.1(12) . .
C175 C170 C169 120.6(14) . .
C171 C170 C169 123.3(13) . .
C170 C171 C172 122.8(13) . .
C173 C172 C171 119.9(13) . .
C172 C173 C174 117.0(14) . .
C172 C173 C76A 117.8(13) . .
C174 C173 C76A 125.2(15) . .
C175 C174 C173 117.1(16) . .
C170 C175 C174 127.0(16) . .
C177 C176 C180 120.0(13) . .
C177 C176 C73A 122.9(12) . .
C180 C176 C73A 117.0(12) . .
C176 C177 C178 126.3(14) . .
N9 C178 C177 112.7(15) . .
C179 N9 C178 124.2(17) . .
N9 C179 C180 124.5(18) . .
C176 C180 C179 112.0(13) . .
C182 C181 C201 111.7(5) . .
C187 C182 C183 118.0(5) . .
C187 C182 C181 123.3(5) . .
C183 C182 C181 118.7(5) . .
C184 C183 C182 120.0(5) . .
C185 C184 C183 122.4(5) . .
C185 C184 O32 118.4(5) . .
C183 C184 O32 119.1(5) . .
C184 C185 O34 117.2(5) . .
C184 C185 C186 118.8(5) . .
O34 C185 C186 124.1(5) . .
C185 C186 C187 119.2(6) . .
C182 C187 C186 121.6(5) . .
C182 C187 C188 121.7(5) . .
C186 C187 C188 116.6(5) . .
C189 C188 C187 113.2(4) . .
C190 C189 C194 118.5(6) . .
C190 C189 C188 117.8(5) . .
C194 C189 C188 123.7(6) . .
C189 C190 C191 120.8(6) . .
C192 C191 C190 121.4(8) . .
C192 C191 O35 120.8(7) . .
C190 C191 O35 117.7(6) . .
C191 C192 C193 119.1(7) . .
C191 C192 O37 116.4(8) . .
C193 C192 O37 124.4(7) . .
C192 C193 C194 119.4(6) . .
C189 C194 C193 120.6(7) . .
C189 C194 C195 124.0(6) . .
C193 C194 C195 115.3(6) . .
C194 C195 C196 108.4(5) . .
C197 C196 C201 119.1(5) . .
C197 C196 C195 117.7(5) . .
C201 C196 C195 123.2(5) . .
C198 C197 C196 120.3(6) . .
C197 C198 C199 121.3(5) . .
C197 C198 O38 118.7(6) . .
C199 C198 O38 119.9(5) . .
C200 C199 O40 127.8(6) . .
C200 C199 C198 117.7(5) . .
O40 C199 C198 114.5(5) . .
C201 C200 C199 123.0(5) . .
C200 C201 C196 118.7(5) . .
C200 C201 C181 119.6(5) . .
C196 C201 C181 121.7(5) . .
O33 C202 O32 121.7(5) . .
O33 C202 C203 127.1(5) . .
O32 C202 C203 111.2(5) . .
C208 C203 C204 117.6(6) . .
C208 C203 C202 120.2(6) . .
C204 C203 C202 122.1(5) . .
C203 C204 C205 121.9(6) . .
C206 C205 C204 119.7(7) . .
C205 C206 C207 119.2(6) . .
C205 C206 C209 120.3(6) . .
C207 C206 C209 120.2(5) . .
C208 C207 C206 119.6(5) . .
C203 C208 C207 122.0(6) . .
C217 C209 C213 50.3(6) . .
C217 C209 C214 123.2(9) . .
C213 C209 C214 82.6(7) . .
C217 C209 C206 118.8(8) . .
C213 C209 C206 129.4(7) . .
C214 C209 C206 115.3(7) . .
C217 C209 C210 91.9(8) . .
C213 C209 C210 110.9(7) . .
C214 C209 C210 75.7(6) . .
C206 C209 C210 119.2(5) . .
C211 C210 C209 117.8(7) . .
C210 C211 N10 120.2(8) . .
N10 C212 C213 120.1(9) . .
C209 C213 C212 127.2(9) . .
C209 C214 C215 113.1(10) . .
N10 C215 C214 123.4(10) . .
C217 C216 N10 124.7(12) . .
C209 C217 C216 119.8(12) . .
O36 C219 O35 119.5(7) . .
O36 C219 C220 126.5(7) . .
O35 C219 C220 114.0(7) . .
C221 C220 C219 119.9(7) . .
C221 C220 C225 121.3(8) . .
C219 C220 C225 118.7(7) . .
C220 C221 C222 119.4(8) . .
C221 C222 C223 123.9(9) . .
C222 C223 C224 113.1(8) . .
C222 C223 C226 122.1(9) . .
C224 C223 C226 124.8(8) . .
C225 C224 C223 124.2(8) . .
C224 C225 C220 118.0(8) . .
C230 C226 C227 115.8(10) . .
C230 C226 C223 122.0(10) . .
C227 C226 C223 121.9(10) . .
C228 C227 C226 121.5(14) . .
C227 C228 N11 120.5(14) . .
C229 N11 C228 121.0(12) . .
N11 C229 C230 116.1(12) . .
C226 C230 C229 124.7(11) . .
O39 C232 O38 121.9(5) . .
O39 C232 C233 126.5(6) . .
O38 C232 C233 111.3(6) . .
C238 C233 C234 119.6(5) . .
C238 C233 C232 123.2(5) . .
C234 C233 C232 117.1(6) . .
C235 C234 C233 119.7(5) . .
C234 C235 C236 120.3(5) . .
C237 C236 C235 118.5(5) . .
C237 C236 C239 122.0(5) . .
C235 C236 C239 119.5(5) . .
C236 C237 C238 120.3(6) . .
C233 C238 C237 121.5(5) . .
C243 C239 C240 115.1(5) . .
C243 C239 C236 122.1(6) . .
C240 C239 C236 122.8(5) . .
C241 C240 C239 121.5(5) . .
N12 C241 C240 123.0(6) . .
N12 C242 C243 123.9(6) . .
C239 C243 C242 119.3(6) . .
O21 C245 O22 130.4(6) . .
O21 C245 C246 115.0(6) . .
O22 C245 C246 114.3(7) . .
F6 C246 F5 128.9(11) . .
F6 C246 F4 101.6(9) . .
F5 C246 F4 94.3(9) . .
F6 C246 C245 113.2(10) . .
F5 C246 C245 112.0(9) . .
F4 C246 C245 98.2(7) . .
O41 C251 O42 131.4(7) . .
O41 C251 C252 123.4(6) . .
O42 C251 C252 105.2(7) . .
F3A C252 F3 35.0(5) . .
F3A C252 F2 121.0(9) . .
F3 C252 F2 103.6(10) . .
F3A C252 F1A 125.5(8) . .
F3 C252 F1A 140.6(8) . .
F2 C252 F1A 51.1(7) . .
F3A C252 F2A 110.7(8) . .
F3 C252 F2A 76.3(7) . .
F2 C252 F2A 52.1(7) . .
F1A C252 F2A 99.5(7) . .
F3A C252 F1 72.2(7) . .
F3 C252 F1 103.9(8) . .
F2 C252 F1 96.0(9) . .
F1A C252 F1 58.1(6) . .
F2A C252 F1 145.6(8) . .
F3A C252 C251 110.0(8) . .
F3 C252 C251 115.3(8) . .
F2 C252 C251 128.7(9) . .
F1A C252 C251 103.7(7) . .
F2A C252 C251 105.5(7) . .
F1 C252 C251 105.3(7) . .
C253 N18 C257 120.4(10) . .
C253 N18 C254 122.3(10) . .
C257 N18 C254 113.5(9) . .
N18 C254 C255 95.1(8) . .
C256 C255 C254 113.3(9) . .
C255 C256 C253 99.3(9) . .
N17 C258 O46 131.2(13) . .
N17 C258 C259 113.7(11) . .
O46 C258 C259 114.0(12) . .
C260 C259 C258 94.8(11) . .
C259 C260 C261 116.1(13) . .
N17 C261 C260 106.2(12) . .
N16 C263 O45 141.6(14) . .
N16 C263 C264 104.8(12) . .
O45 C263 C264 113.5(10) . .
C265 C264 C263 99.8(13) . .
C264 C265 C266 106.3(17) . .
N16 C266 C265 103.9(13) . .
C268 N14 C269 115.1(8) . .
C268 N14 C272 122.0(8) . .
C269 N14 C272 122.9(8) . .
N14 C269 C270 107.0(10) . .
C269 C270 C271 100.6(10) . .
C268 C271 C270 105.4(10) . .
N13 C273 O49 133.7(10) . .
N13 C273 C274 100.7(9) . .
O49 C273 C274 125.6(10) . .
C275 C274 C273 106.8(11) . .
C274 C275 C276 105.5(11) . .
N13 C276 C275 101.3(10) . .
C281 C278 C279 96.6(12) . .
C280 C279 C278 118.4(11) . .
C279 C280 N15 104.3(10) . .
C281 N15 C282 129.2(11) . .
C281 N15 C280 106.7(11) . .
C282 N15 C280 123.9(10) . .
O28 C156 O27 123.8(9) . .
O28 C156 C157 124.1(10) . .
O27 C156 C157 111.4(9) . .
C159 C60B C59B 116.5(14) . .
C159 C60B C63B 124.0(12) . .
C59B C60B C63B 118.3(15) . .
C158 C57B C58B 119.8(13) . .
C158 C57B C56B 120.7(13) . .
C58B C57B C56B 119.1(14) . .
O28B C56B O27 123.2(15) . .
O28B C56B C57B 119.2(17) . .
O27 C56B C57B 115.6(13) . .
C60B C59B C58B 118.4(19) . .
C57B C58B C59B 120.3(17) . .
C63B C67B C66B 121.8(12) . .
N8 C66B C67B 125.3(11) . .
C64B C63B C67B 114.1(13) . .
C64B C63B C60B 122.8(14) . .
C67B C63B C60B 122.7(14) . .
C63B C64B C65B 122.9(15) . .
C64B C65B N8 117.4(12) . .
C163 C64C C65C 120.1(12) . .
C163 C67C C66C 115.7(15) . .
N8 C65C C64C 129.1(12) . .
C67C C66C N8 121.5(13) . .
C303 C304 C300 108.3(13) . .
C304 C303 C302 100.2(13) . .
N301 C300 O306 128(2) . .
N301 C300 C304 113(2) . .
O306 C300 C304 117.5(15) . .
C300 N301 C302 112(2) . .
C300 N301 C305 119(2) . .
C302 N301 C305 121.3(19) . .
N301 C302 C303 100.1(16) . .

loop_
_geom_bond_atom_site_label_1
_geom_bond_atom_site_label_2
_geom_bond_distance
_geom_bond_site_symmetry_2
Zn1 O21 2.115(4) .
Zn1 N7 2.176(4) .
Zn1 O19 2.183(5) .
Zn1 N10 2.186(5) .
Zn1 N8 2.195(6) 1_655
Zn1 N12 2.255(4) 1_455
Zn2 O41 2.127(4) .
Zn2 N4 2.183(4) .
Zn2 O43 2.187(5) .
Zn2 N6 2.186(4) 1_455
Zn2 N3 2.187(4) 1_455
Zn2 N1 2.205(4) .
F4 C246 1.470(11) .
F5 C246 1.272(11) .
F6 C246 1.195(11) .
F1A C252 1.344(10) .
F3A C252 1.257(11) .
F2A C252 1.443(11) .
O1 C4 1.373(6) .
O1 C22 1.405(9) .
O2 C23 1.354(6) .
O2 C5 1.446(6) .
O3 C23 1.225(6) .
O4 C11 1.370(8) .
O4 C35 1.442(7) .
O5 C12 1.382(8) .
O5 C36 1.383(9) .
O6 C36 1.242(9) .
O7 C18 1.390(6) .
O7 C48 1.427(6) .
O8 C49 1.380(6) .
O8 C19 1.401(6) .
O9 C49 1.219(5) .
O10 C82 1.350(5) .
O10 C64 1.426(6) .
O11 C82 1.227(5) .
O12 C65 1.387(6) .
O12 C94 1.414(6) .
O13 C95 1.323(6) .
O13 C71 1.449(6) .
O14 C95 1.230(6) .
O15 C72 1.384(6) .
O15 C107 1.436(7) .
O16 C108 1.303(7) .
O16 C78 1.437(5) .
O17 C108 1.257(8) .
O18 C79 1.382(6) .
O18 C120 1.430(7) .
O21 C245 1.227(6) .
O22 C245 1.264(7) .
O23 C124 1.395(6) .
O23 C142 1.415(7) .
O24 C143 1.388(6) .
O24 C125 1.426(6) .
O25 C143 1.197(6) .
O26 C131 1.402(6) .
O26 C155 1.425(8) .
O27 C56B 1.309(16) .
O27 C156 1.396(12) .
O27 C132 1.400(5) .
O28 C156 1.243(11) .
O29 C138 1.392(6) .
O29 C168 1.452(7) .
O30 C169 1.051(13) .
O30 C69A 1.223(11) .
O30 C139 1.401(6) .
O31 C169 1.320(14) .
O31A C69A 1.265(12) .
O31A O31A 1.330(16) 2_576
O32 C202 1.403(6) .
O32 C184 1.421(6) .
O33 C202 1.210(7) .
O34 C185 1.384(6) .
O34 C218 1.392(6) .
O35 C219 1.353(7) .
O35 C191 1.453(8) .
O36 C219 1.263(7) .
O37 C192 1.405(8) .
O37 C231 1.417(8) .
O38 C232 1.361(7) .
O38 C198 1.406(6) .
O39 C232 1.212(7) .
O40 C199 1.383(6) .
O40 C244 1.470(8) .
O41 C251 1.149(7) .
O42 C251 1.311(9) .
O45 C263 1.255(12) .
O46 C258 1.370(17) .
C272 N14 1.460(11) .
C282 N15 1.470(14) .
O49 C273 1.241(11) .
C257 N18 1.454(11) .
N1 C32 1.322(6) .
N1 C33 1.356(6) .
N3 C58 1.334(6) .
N3 C59 1.356(6) .
N3 Zn2 2.187(4) 1_655
N4 C91 1.324(6) .
N4 C92 1.325(6) .
N6 C118 1.287(7) .
N6 C117 1.345(7) .
N6 Zn2 2.186(4) 1_655
N7 C152 1.335(7) .
N7 C153 1.365(6) .
N10 C212 1.274(10) .
N10 C211 1.391(9) .
N10 C216 1.434(13) .
N10 C215 1.458(11) .
N12 C242 1.315(7) .
N12 C241 1.336(6) .
N12 Zn1 2.255(4) 1_655
N13 C273 1.217(12) .
N13 C276 1.436(13) .
N13 C277 1.519(14) .
C268 O273 1.179(12) .
C268 N14 1.368(12) .
C268 C271 1.477(15) .
C281 O48 1.29(2) .
C281 N15 1.44(2) .
C281 C278 1.45(2) .
N16 C263 1.230(16) .
N16 C267 1.330(17) .
N16 C266 1.386(17) .
N17 C262 1.159(13) .
N17 C258 1.371(16) .
N17 C261 1.409(15) .
C253 N18 1.240(13) .
C253 O50 1.222(13) .
C253 C256 1.660(14) .
C1 C2 1.534(6) .
C1 C21 1.542(7) .
C2 C7 1.383(7) .
C2 C3 1.401(7) .
C3 C4 1.397(7) .
C4 C5 1.360(8) .
C5 C6 1.399(8) .
C6 C7 1.399(7) .
C7 C8 1.534(7) .
C8 C9 1.496(8) .
C9 C10 1.399(8) .
C9 C14 1.405(7) .
C10 C11 1.359(9) .
C11 C12 1.442(8) .
C12 C13 1.394(9) .
C13 C14 1.358(8) .
C14 C15 1.546(8) .
C15 C16 1.542(7) .
C16 C21 1.388(7) .
C16 C17 1.413(7) .
C17 C18 1.399(7) .
C18 C19 1.390(7) .
C19 C20 1.424(7) .
C20 C21 1.373(7) .
C23 C24 1.471(7) .
C24 C29 1.321(8) .
C24 C25 1.392(7) .
C25 C26 1.384(7) .
C26 C27 1.396(7) .
C27 C28 1.389(7) .
C27 C30 1.503(6) .
C28 C29 1.430(7) .
C30 C31 1.394(7) .
C30 C34 1.418(7) .
C31 C32 1.391(7) .
C33 C34 1.398(6) .
C36 C37 1.405(10) .
C37 C42 1.417(11) .
C37 C38 1.441(10) .
C38 C39 1.398(10) .
C39 C40 1.403(12) .
C40 C41 1.439(11) .
C40 C43 1.512(10) .
C41 C42 1.367(11) .
C43 C44 1.3900 .
C43 C47 1.3900 .
C44 C45 1.3900 .
C45 N2 1.3900 .
N2 C46 1.3900 .
C46 C47 1.3900 .
C49 C50 1.495(7) .
C50 C55 1.400(7) .
C50 C51 1.415(7) .
C51 C52 1.407(7) .
C52 C53 1.401(7) .
C53 C54 1.400(7) .
C53 C56 1.490(7) .
C54 C55 1.399(7) .
C56 C57 1.406(7) .
C56 C60 1.416(7) .
C57 C58 1.367(7) .
C59 C60 1.384(7) .
C61 C81 1.522(6) .
C61 C62 1.535(7) .
C62 C63 1.396(6) .
C62 C67 1.441(7) .
C63 C64 1.378(7) .
C64 C65 1.389(7) .
C65 C66 1.400(7) .
C66 C67 1.380(6) .
C67 C68 1.544(6) .
C68 C69 1.535(6) .
C69 C70 1.412(7) .
C69 C74 1.451(6) .
C69A C70A 1.409(18) .
C70A C75A 1.42(2) .
C70A C71A 1.46(2) .
C71A C72A 1.390(15) .
C72A C73A 1.404(19) .
C73A C74A 1.398(18) .
C73A C176 1.502(18) .
C74A C75A 1.375(15) .
C70 C71 1.392(7) .
C71 C72 1.400(7) .
C72 C73 1.381(7) .
C73 C74 1.429(7) .
C74 C75 1.486(7) .
C75 C76 1.543(6) .
C76 C77 1.396(6) .
C76 C81 1.418(6) .
C77 C78 1.400(7) .
C78 C79 1.393(7) .
C79 C80 1.392(6) .
C80 C81 1.397(6) .
C76A C80A 1.430(17) .
C76A C77A 1.46(2) .
C76A C173 1.47(2) .
C77A C78A 1.38(2) .
C78A N9A 1.30(2) .
N9A C79A 1.324(19) .
C79A C80A 1.50(2) .
C82 C83 1.474(7) .
C83 C84 1.406(7) .
C83 C88 1.409(7) .
C84 C85 1.402(8) .
C85 C86 1.385(7) .
C86 C87 1.401(7) .
C86 C89 1.500(7) .
C87 C88 1.381(7) .
C89 C93 1.387(8) .
C89 C90 1.396(7) .
C90 C91 1.382(7) .
C92 C93 1.407(8) .
C95 C96 1.464(8) .
C96 C97 1.353(7) .
C96 C101 1.374(7) .
C97 C98 1.404(9) .
C98 C99 1.391(8) .
C99 C100 1.381(7) .
C99 C102 1.530(7) .
C100 C101 1.415(7) .
C102 C103 1.3900 .
C102 C106 1.3900 .
C103 C104 1.3900 .
C104 N5 1.3900 .
N5 C105 1.3900 .
C105 C106 1.3900 .
C108 C109 1.491(7) .
C109 C110 1.3900 .
C109 C114 1.3900 .
C110 C111 1.3900 .
C111 C112 1.3900 .
C112 C113 1.3900 .
C112 C115 1.514(6) .
C113 C114 1.3900 .
C115 C119 1.345(8) .
C115 C116 1.403(9) .
C116 C117 1.383(8) .
C118 C119 1.380(7) .
C121 C141 1.531(7) .
C121 C122 1.559(7) .
C122 C127 1.382(7) .
C122 C123 1.421(7) .
C123 C124 1.400(7) .
C124 C125 1.414(7) .
C125 C126 1.360(8) .
C126 C127 1.412(7) .
C127 C128 1.540(7) .
C128 C129 1.545(7) .
C129 C134 1.383(7) .
C129 C130 1.430(7) .
C130 C131 1.389(7) .
C131 C132 1.394(7) .
C132 C133 1.357(7) .
C133 C134 1.425(6) .
C134 C135 1.521(6) .
C135 C136 1.545(7) .
C136 C137 1.394(7) .
C136 C141 1.395(6) .
C137 C138 1.397(7) .
C138 C139 1.390(7) .
C139 C140 1.365(7) .
C140 C141 1.410(7) .
C143 C144 1.522(7) .
C144 C149 1.387(7) .
C144 C145 1.401(8) .
C145 C146 1.390(8) .
C146 C147 1.398(7) .
C147 C148 1.402(7) .
C147 C150 1.477(7) .
C148 C149 1.397(7) .
C150 C151 1.392(8) .
C150 C154 1.399(7) .
C151 C152 1.383(8) .
C153 C154 1.367(7) .
C157 C158 1.431(11) .
C157 C162 1.450(15) .
C157 C156 1.472(13) .
C158 C57B 1.342(13) .
C158 C159 1.393(7) .
C159 C60B 1.367(15) .
C159 C160 1.383(11) .
C160 C161 1.461(14) .
C160 C163 1.495(13) .
C161 C162 1.386(15) .
C163 C64C 1.337(15) .
C163 C67C 1.376(17) .
N8 C66B 1.152(11) .
N8 C65C 1.200(11) .
N8 C66C 1.518(16) .
N8 C65B 1.547(15) .
N8 Zn1 2.195(6) 1_455
C169 C170 1.457(17) .
C170 C175 1.30(2) .
C170 C171 1.355(17) .
C171 C172 1.416(17) .
C172 C173 1.38(2) .
C173 C174 1.44(2) .
C174 C175 1.388(18) .
C176 C177 1.314(16) .
C176 C180 1.433(18) .
C177 C178 1.434(19) .
C178 N9 1.368(19) .
N9 C179 1.276(18) .
C179 C180 1.47(2) .
C181 C182 1.498(7) .
C181 C201 1.546(7) .
C182 C187 1.384(8) .
C182 C183 1.419(7) .
C183 C184 1.404(7) .
C184 C185 1.360(7) .
C185 C186 1.423(7) .
C186 C187 1.423(8) .
C187 C188 1.556(7) .
C188 C189 1.545(8) .
C189 C190 1.344(9) .
C189 C194 1.402(8) .
C190 C191 1.418(9) .
C191 C192 1.366(9) .
C192 C193 1.370(9) .
C193 C194 1.433(8) .
C194 C195 1.513(9) .
C195 C196 1.563(8) .
C196 C197 1.409(7) .
C196 C201 1.412(8) .
C197 C198 1.372(8) .
C198 C199 1.405(8) .
C199 C200 1.381(7) .
C200 C201 1.382(7) .
C202 C203 1.487(8) .
C203 C208 1.372(7) .
C203 C204 1.381(8) .
C204 C205 1.399(8) .
C205 C206 1.363(8) .
C206 C207 1.409(8) .
C206 C209 1.502(8) .
C207 C208 1.382(8) .
C209 C217 1.281(13) .
C209 C213 1.318(10) .
C209 C214 1.392(12) .
C209 C210 1.623(10) .
C210 C211 1.348(12) .
C212 C213 1.380(13) .
C214 C215 1.465(15) .
C216 C217 1.362(16) .
C219 C220 1.398(9) .
C220 C221 1.356(9) .
C220 C225 1.440(9) .
C221 C222 1.397(10) .
C222 C223 1.441(11) .
C223 C224 1.446(10) .
C223 C226 1.500(11) .
C224 C225 1.375(10) .
C226 C230 1.357(11) .
C226 C227 1.397(12) .
C227 C228 1.312(15) .
C228 N11 1.430(19) .
N11 C229 1.319(15) .
C229 C230 1.417(13) .
C232 C233 1.490(7) .
C233 C238 1.372(8) .
C233 C234 1.407(7) .
C234 C235 1.403(7) .
C235 C236 1.435(8) .
C236 C237 1.386(7) .
C236 C239 1.479(7) .
C237 C238 1.407(7) .
C239 C243 1.392(7) .
C239 C240 1.408(8) .
C240 C241 1.370(7) .
C242 C243 1.415(7) .
C245 C246 1.647(11) .
C251 C252 1.551(10) .
C252 F3 1.296(11) .
C252 F2 1.325(13) .
C252 F1 1.513(12) .
N18 C254 1.467(11) .
C254 C255 1.582(13) .
C255 C256 1.447(12) .
C258 C259 1.596(16) .
C259 C260 1.346(17) .
C260 C261 1.470(17) .
C263 C264 1.783(18) .
C264 C265 1.49(2) .
C265 C266 1.64(2) .
N14 C269 1.398(13) .
C269 C270 1.491(16) .
C270 C271 1.581(16) .
C273 C274 1.622(16) .
C274 C275 1.461(17) .
C275 C276 1.513(16) .
C278 C279 1.509(15) .
C279 C280 1.324(15) .
C280 N15 1.467(14) .
O28B C56B 1.202(17) .
C60B C59B 1.42(2) .
C60B C63B 1.443(17) .
C57B C58B 1.372(19) .
C57B C56B 1.497(18) .
C59B C58B 1.47(2) .
C67B C63B 1.400(18) .
C67B C66B 1.452(15) .
C63B C64B 1.328(19) .
C64B C65B 1.409(17) .
C64C C65C 1.424(15) .
C67C C66C 1.470(19) .
C304 C303 1.261(16) .
C304 C300 1.430(18) .
C303 C302 1.59(2) .
C300 N301 1.106(19) .
C300 O306 1.304(17) .
N301 C302 1.35(2) .
N301 C305 1.525(16) .

loop_
_platon_squeeze_void_nr
_platon_squeeze_void_average_x
_platon_squeeze_void_average_y
_platon_squeeze_void_average_z
_platon_squeeze_void_volume
_platon_squeeze_void_count_electrons
_platon_squeeze_void_content
1 -0.006 0.000 0.007 6791 1502 ' '
